data_1562342
loop_
_publ_author_name
'Barluzzi, Luciano'
'Hsueh, Fang-Che'
'Scopelliti, Rosario'
'Atkinson, Benjamin E.'
'Kaltsoyannis, Nikolas'
'Mazzanti, Marinella'

_publ_section_title
;
 Synthesis, Structure, and Reactivity of Uranium(VI) Nitrides
;
_journal_name_full 'Chemical Science'
_journal_paper_doi 10.1039/D1SC01796A
_journal_year 2021
_chemical_formula_moiety 'C76 H174 N2 O25 Si6 U2, C4 H10 O'
_chemical_formula_sum 'C80 H184 N2 O26 Si6 U2'
_chemical_formula_weight 2234.88
_space_group_crystal_system monoclinic
_space_group_IT_number 4
_space_group_name_Hall 'P 2yb'
_space_group_name_H-M_alt 'P 1 21 1'
_atom_sites_solution_hydrogens geom
_atom_sites_solution_primary dual
_atom_sites_solution_secondary difmap
_audit_creation_date 2021-01-15
_audit_creation_method
;
Olex2 1.3
(compiled 2020.11.12 svn.r5f609507 for OlexSys, GUI svn.r6226)
;
_audit_update_record
;
2021-03-22 deposited with the CCDC.	2021-04-30 downloaded from the CCDC.
;
_cell_angle_alpha 90
_cell_angle_beta 91.5214(8)
_cell_angle_gamma 90
_cell_formula_units_Z 2
_cell_length_a 14.34057(14)
_cell_length_b 17.69858(18)
_cell_length_c 22.05000(18)
_cell_measurement_reflns_used 50770
_cell_measurement_temperature 140.00(10)
_cell_measurement_theta_max 75.6900
_cell_measurement_theta_min 3.6180
_cell_volume 5594.49(9)
_computing_cell_refinement 'CrysAlisPro 1.171.41.94a (Rigaku OD, 2021)'
_computing_data_collection 'CrysAlisPro 1.171.41.94a (Rigaku OD, 2021)'
_computing_data_reduction 'CrysAlisPro 1.171.41.94a (Rigaku OD, 2021)'
_computing_molecular_graphics 'Olex2 1.3 (Dolomanov et al., 2009)'
_computing_publication_material 'Olex2 1.3 (Dolomanov et al., 2009)'
_computing_structure_refinement 'SHELXL 2018/3 (Sheldrick, 2015)'
_computing_structure_solution 'SHELXT (Sheldrick, 2015)'
_diffrn_ambient_environment N~2~
_diffrn_ambient_temperature 140.00(10)
_diffrn_detector 'CCD plate'
_diffrn_detector_area_resol_mean 5.2817
_diffrn_detector_type AtlasS2
_diffrn_measured_fraction_theta_full 1.000
_diffrn_measured_fraction_theta_max 0.989
_diffrn_measurement_details
;
List of Runs (angles in degrees, time in seconds):

  # Type    Start    End  Width  t~exp~   \w     \q     \k     \f   Frames
#--------------------------------------------------------------------------
  1  \w    -22.00  38.00   1.00    3.00    --  -40.91  19.00-124.00   60
  2  \w   -119.00  -2.00   1.00    3.00    --  -40.91 -19.00  67.00  117
  3  \w     -3.00  22.00   1.00    3.00    --   40.91 -19.00  67.00   25
  4  \w     36.00  61.00   1.00    3.00    --   40.91  19.00-124.00   25
  5  \w     34.00  93.00   1.00   12.00    --  112.00 -19.00  67.00   59
  6  \w     89.00 167.00   1.00   12.00    --  112.00  19.00-124.00   78
  7  \w    -68.00  31.00   1.00    3.00    --  -40.91  57.00-120.00   99
  8  \w      7.00  33.00   1.00    3.00    --   40.91 -99.00  60.00   26
  9  \w     30.00  97.00   1.00    3.00    --   40.91-125.00 120.00   67
 10  \w    -13.00  70.00   1.00    3.00    --   40.91 -77.00 -30.00   83
 11  \w     32.00  91.00   1.00    3.00    --   40.91-125.00   0.00   59
 12  \w     35.00  60.00   1.00    3.00    --   40.91-125.00 -90.00   25
 13  \w     41.00 136.00   1.00   12.00    --  112.00 -61.00-180.00   95
 14  \w    135.00 162.00   1.00   12.00    --  112.00  30.00 120.00   27
 15  \w     41.00  76.00   1.00   12.00    --  112.00 -61.00 150.00   35
 16  \w     47.00 109.00   1.00   12.00    --  112.00-111.00  30.00   62
 17  \w     37.00 107.00   1.00   12.00    --  112.00-111.00-150.00   70
 18  \w     85.00 119.00   1.00   12.00    --  112.00  30.00 -90.00   34
 19  \w     88.00 177.00   1.00   12.00    --  112.00  61.00 120.00   89
 20  \w     58.00 109.00   1.00   12.00    --  112.00-111.00-180.00   51
 21  \w     87.00 146.00   1.00   12.00    --  112.00  61.00 150.00   59
 22  \w     75.00 109.00   1.00   12.00    --  112.00-111.00  90.00   34
 23  \w    100.00 160.00   1.00   12.00    --  112.00 -15.00-120.00   60
 24  \w     34.00  81.00   1.00   12.00    --  112.00 -15.00-120.00   47
 25  \w     75.00 122.00   1.00   12.00    --  112.00 -61.00 -30.00   47
 26  \w     77.00 109.00   1.00   12.00    --  112.00-111.00   0.00   32
 27  \w     38.00 107.00   1.00   12.00    --  112.00-111.00 120.00   69
 28  \w     58.00 109.00   1.00   12.00    --  112.00-111.00 -90.00   51
 29  \w     74.00 103.00   1.00   12.00    --  112.00-111.00-120.00   29
 30  \w    103.00 177.00   1.00   12.00    --  112.00  77.00-120.00   74
 31  \w     81.00 145.00   1.00   12.00    --  112.00 178.00 150.00   64
 32  \w     81.00 109.00   1.00   12.00    --  112.00-111.00 -60.00   28
 33  \w    104.00 173.00   1.00   12.00    --  112.00  77.00  60.00   69
 34  \w     48.00  75.00   1.00   12.00    --  112.00-111.00 -60.00   27
 35  \w     38.00  77.00   1.00   12.00    --  112.00 -94.00 -30.00   39
 36  \w     53.00 109.00   1.00   12.00    --  112.00-111.00 150.00   56
 37  \w     37.00  62.00   1.00   12.00    --  112.00-111.00-120.00   25
 38  \w     69.00 138.00   1.00   12.00    --  112.00 -45.00 -90.00   69
 39  \w    118.00 143.00   1.00   12.00    --  112.00 111.00-180.00   25
 40  \w     44.00  69.00   1.00   12.00    --  112.00 -94.00-180.00   25
 41  \w     71.00  98.00   1.00   12.00    --  112.00 -94.00 -60.00   27
;
_diffrn_measurement_device 'four-circle diffractometer'
_diffrn_measurement_device_type 'SuperNova, Dual, Cu at home/near, AtlasS2'
_diffrn_measurement_method '\w scans'
_diffrn_orient_matrix_type 'CrysAlisPro convention (1999,Acta A55,543-557)'
_diffrn_orient_matrix_UB_11 0.1045208000
_diffrn_orient_matrix_UB_12 -0.0109549000
_diffrn_orient_matrix_UB_13 0.0154931000
_diffrn_orient_matrix_UB_21 0.0162215000
_diffrn_orient_matrix_UB_22 0.0853998000
_diffrn_orient_matrix_UB_23 -0.0082080000
_diffrn_orient_matrix_UB_31 -0.0187179000
_diffrn_orient_matrix_UB_32 0.0128513000
_diffrn_orient_matrix_UB_33 0.0676881000
_diffrn_radiation_monochromator mirror
_diffrn_radiation_probe x-ray
_diffrn_radiation_type 'Cu K\a'
_diffrn_radiation_wavelength 1.54184
_diffrn_reflns_av_R_equivalents 0.0346
_diffrn_reflns_av_unetI/netI 0.0325
_diffrn_reflns_Laue_measured_fraction_full 1.000
_diffrn_reflns_Laue_measured_fraction_max 0.989
_diffrn_reflns_limit_h_max 18
_diffrn_reflns_limit_h_min -17
_diffrn_reflns_limit_k_max 22
_diffrn_reflns_limit_k_min -21
_diffrn_reflns_limit_l_max 27
_diffrn_reflns_limit_l_min -17
_diffrn_reflns_number 69237
_diffrn_reflns_point_group_measured_fraction_full 0.979
_diffrn_reflns_point_group_measured_fraction_max 0.963
_diffrn_reflns_theta_full 67.684
_diffrn_reflns_theta_max 76.469
_diffrn_reflns_theta_min 3.083
_diffrn_source 'micro-focus sealed X-ray tube'
_diffrn_source_type 'SuperNova (Cu) X-ray Source'
_exptl_absorpt_coefficient_mu 9.201
_exptl_absorpt_correction_T_max 0.331
_exptl_absorpt_correction_T_min 0.170
_exptl_absorpt_correction_type analytical
_exptl_absorpt_process_details
;
CrysAlisPro 1.171.41.94a (Rigaku Oxford Diffraction, 2021)
Analytical numeric absorption correction using a multifaceted crystal
model based on expressions derived by R.C. Clark & J.S. Reid.
(Clark, R. C. & Reid, J. S. (1995). Acta Cryst. A51, 887-897)
Empirical absorption correction using spherical harmonics,
implemented in SCALE3 ABSPACK scaling algorithm.
;
_exptl_crystal_colour 'clear pale green'
_exptl_crystal_density_diffrn 1.327
_exptl_crystal_description irregular
_exptl_crystal_F_000 2308
_exptl_crystal_size_max 0.348
_exptl_crystal_size_mid 0.254
_exptl_crystal_size_min 0.215
_refine_diff_density_max 2.016
_refine_diff_density_min -2.307
_refine_diff_density_rms 0.088
_refine_ls_abs_structure_details
;
 Refined as an inversion twin.
;
_refine_ls_abs_structure_Flack 0.038(6)
_refine_ls_extinction_method none
_refine_ls_goodness_of_fit_ref 1.022
_refine_ls_hydrogen_treatment constr
_refine_ls_matrix_type full
_refine_ls_number_parameters 1358
_refine_ls_number_reflns 22639
_refine_ls_number_restraints 2275
_refine_ls_restrained_S_all 1.030
_refine_ls_R_factor_all 0.0393
_refine_ls_R_factor_gt 0.0382
_refine_ls_shift/su_max 0.002
_refine_ls_shift/su_mean 0.000
_refine_ls_structure_factor_coef Fsqd
_refine_ls_weighting_details 'w=1/[\s^2^(Fo^2^)+(0.0448P)^2^+14.8116P] where P=(Fo^2^+2Fc^2^)/3'
_refine_ls_weighting_scheme calc
_refine_ls_wR_factor_gt 0.0940
_refine_ls_wR_factor_ref 0.0949
_reflns_Friedel_coverage 0.884
_reflns_Friedel_fraction_full 0.957
_reflns_Friedel_fraction_max 0.935
_reflns_number_gt 22047
_reflns_number_total 22639
_reflns_threshold_expression 'I > 2\s(I)'
_cod_data_source_file d1sc01796a2.cif
_cod_data_source_block ah34
_cod_database_code 1562342
_shelx_shelxl_version_number 2018/3
_chemical_oxdiff_formula 'C80 H184 N2 O26 Si6 U2'
_shelx_space_group_comment
;
The symmetry employed for this shelxl refinement is uniquely defined
by the following loop, which should always be used as a source of
symmetry information in preference to the above space-group names.
They are only intended as comments.
;
_shelx_estimated_absorpt_t_max 0.242
_shelx_estimated_absorpt_t_min 0.142
_reflns_odcompleteness_completeness 99.93
_reflns_odcompleteness_iscentric 1
_reflns_odcompleteness_theta 74.33
_olex2_refinement_description
;
1. Twinned data refinement
 Scales: 0.962(6)
 0.038(6)
2. Fixed Uiso
 At 1.2 times of:
  All C(H,H) groups, All N(H,H) groups
 At 1.5 times of:
  All C(H,H,H) groups
3. Restrained distances
 Si1-O5 \\sim Si1-O4 \\sim Si4-O63 \\sim Si1-O3 \\sim Si1-O2 \\sim Si1-O6
 with sigma of 0.02
 C10-C11 \\sim C11-C12 \\sim C10-C12
 with sigma of 0.02
 C7-C5 \\sim C5-C8 \\sim C8-C7
 with sigma of 0.02
 O5-C13 \\sim O4-C9 \\sim O3-C6 \\sim O2-C1
 with sigma of 0.02
 C2-C3 \\sim C3-C4 \\sim C2-C4
 with sigma of 0.02
 C9-C10 \\sim C9-C12 \\sim C15-C13 \\sim C16-C13 \\sim C14-C13 \\sim C9-C11
\\sim C7-C6 \\sim C2-C1 \\sim C4-
 C1 \\sim C8-C6 \\sim C3-C1 \\sim C6-C5
 with sigma of 0.02
 C15-C14 \\sim C14-C16 \\sim C15-C16
 with sigma of 0.02
 C30-C31 \\sim C31-C33 \\sim C30-C33
 with sigma of 0.02
 C32-C29 \\sim C30-C29 \\sim C34-C29 \\sim C31-C29 \\sim C33-C29 \\sim C35-C29
 with sigma of 0.02
 C32-C34 \\sim C34-C35 \\sim C32-C35
 with sigma of 0.02
 C54-C53 \\sim C53-C52 \\sim C52-C54
 with sigma of 0.02
 C50-C36 \\sim C54-C36 \\sim C51-C36 \\sim C52-C36 \\sim C53-C36 \\sim C49-C36
 with sigma of 0.02
 C50-C51 \\sim C51-C49 \\sim C49-C50
 with sigma of 0.02
 C68-C65 \\sim C72-C69 \\sim C70-C69 \\sim C67-C65 \\sim C71-C69 \\sim C66-C65
\\sim C74-C73 \\sim C75-C73
 \\sim C78-C77 \\sim C76-C73 \\sim C79-C77 \\sim C80-C77
 with sigma of 0.02
 C70-C71 \\sim C71-C72
 with sigma of 0.02
 C67-C66 \\sim C66-C68
 with sigma of 0.02
 O65-C65 \\sim O64-C69 \\sim O63-C73 \\sim O62-C77
 with sigma of 0.02
 C74-C75 \\sim C75-C76
 with sigma of 0.02
 C71-C70 \\sim C70-C72
 with sigma of 0.02
 C78-C79 \\sim C79-C80
 with sigma of 0.02
 C66-C67 \\sim C67-C68
 with sigma of 0.02
 Si4-O66 \\sim Si4-O65 \\sim Si4-O64 \\sim Si4-O63 \\sim Si4-O62
 with sigma of 0.02
4. Uiso/Uaniso restraints and constraints
O3 \\sim O2 \\sim Si1 \\sim O4 \\sim O5 \\sim C17 \\sim C18 \\sim C20 \\sim C19
\\sim O6 \\sim C12 \\sim C9 \\sim C10 \\sim C15 \\sim C13 \\sim C16 \\sim C11
\\sim C14 \\sim C6 \\sim C7 \\sim C1 \\sim C3 \\sim C4 \\sim C2 \\sim C5 \\sim
C8: within 2A with sigma of 0.02 and sigma for terminal atoms of 0.04 within 2A
C29 \\sim C32 \\sim C30 \\sim C34 \\sim C31 \\sim C33 \\sim C35: within 2A with
sigma of 0.02 and sigma for terminal atoms of 0.04 within 2A
C36 \\sim C53 \\sim C50 \\sim C54 \\sim C51 \\sim C52 \\sim C49: within 2A with
sigma of 0.02 and sigma for terminal atoms of 0.04 within 2A
Si4 \\sim O64 \\sim O65 \\sim O63 \\sim O62 \\sim O66 \\sim C61 \\sim C64 \\sim
C62 \\sim C63 \\sim C65 \\sim C67 \\sim C70 \\sim C69 \\sim C72 \\sim C71 \\sim
C68 \\sim C66 \\sim C77 \\sim C79 \\sim C78 \\sim C80 \\sim C75 \\sim C73 \\sim
C74 \\sim C76: within 2A with sigma of 0.02 and sigma for terminal atoms of
0.04 within 2A
Uanis(C44) \\sim Ueq, Uanis(C64) \\sim Ueq: with sigma of 0.01 and sigma for
terminal atoms of 0.02
Uanis(C26) \\sim Ueq, Uanis(C42) \\sim Ueq, Uanis(C83) \\sim Ueq: with sigma of
0.005 and sigma for terminal atoms of 0.01
5. Rigid body (RIGU) restrains
 All non-hydrogen atoms
 with sigma for 1-2 distances of 0.001 and sigma for 1-3 distances of 0.001
6. Others
 Sof(O3)=Sof(O5)=Sof(C5)=Sof(H5A)=Sof(H5B)=Sof(H5C)=Sof(C6)=Sof(C7)=Sof(H7A)=
 Sof(H7B)=Sof(H7C)=Sof(C8)=Sof(H8A)=Sof(H8B)=Sof(H8C)=Sof(C13)=Sof(C14)=
 Sof(H14A)=Sof(H14B)=Sof(H14C)=Sof(C15)=Sof(H15A)=Sof(H15B)=Sof(H15C)=Sof(C16)=
 Sof(H16A)=Sof(H16B)=Sof(H16C)=1-FVAR(1)
 Sof(O2)=Sof(O4)=Sof(C1)=Sof(C2)=Sof(H2C)=Sof(H2D)=Sof(H2E)=Sof(C3)=Sof(H3A)=
 Sof(H3B)=Sof(H3C)=Sof(C4)=Sof(H4A)=Sof(H4B)=Sof(H4C)=Sof(C9)=Sof(C10)=
 Sof(H10A)=Sof(H10B)=Sof(H10C)=Sof(C11)=Sof(H11A)=Sof(H11B)=Sof(H11C)=Sof(C12)=
 Sof(H12A)=Sof(H12B)=Sof(H12C)=FVAR(1)
 Sof(O62)=Sof(O64)=Sof(C69)=Sof(C70)=Sof(H70A)=Sof(H70B)=Sof(H70C)=Sof(C71)=
 Sof(H71A)=Sof(H71B)=Sof(H71C)=Sof(C72)=Sof(H72A)=Sof(H72B)=Sof(H72C)=Sof(C77)=
 Sof(C78)=Sof(H78A)=Sof(H78B)=Sof(H78C)=Sof(C79)=Sof(H79A)=Sof(H79B)=Sof(H79C)=
 Sof(C80)=Sof(H80A)=Sof(H80B)=Sof(H80C)=1-FVAR(2)
 Sof(O63)=Sof(O65)=Sof(C65)=Sof(C66)=Sof(H66A)=Sof(H66B)=Sof(H66C)=Sof(C67)=
 Sof(H67A)=Sof(H67B)=Sof(H67C)=Sof(C68)=Sof(H68A)=Sof(H68B)=Sof(H68C)=Sof(C73)=
 Sof(C74)=Sof(H74A)=Sof(H74B)=Sof(H74C)=Sof(C75)=Sof(H75A)=Sof(H75B)=Sof(H75C)=
 Sof(C76)=Sof(H76A)=Sof(H76B)=Sof(H76C)=FVAR(2)
 Sof(C49)=Sof(H49A)=Sof(H49B)=Sof(H49C)=Sof(C50)=Sof(H50A)=Sof(H50B)=Sof(H50C)=
 Sof(C51)=Sof(H51A)=Sof(H51B)=Sof(H51C)=1-FVAR(3)
 Sof(C52)=Sof(H52A)=Sof(H52B)=Sof(H52C)=Sof(C53)=Sof(H53A)=Sof(H53B)=Sof(H53C)=
 Sof(C54)=Sof(H54A)=Sof(H54B)=Sof(H54C)=FVAR(3)
 Sof(C30)=Sof(H30A)=Sof(H30B)=Sof(H30C)=Sof(C31)=Sof(H31A)=Sof(H31B)=Sof(H31C)=
 Sof(C33)=Sof(H33A)=Sof(H33B)=Sof(H33C)=1-FVAR(4)
 Sof(C32)=Sof(H32A)=Sof(H32B)=Sof(H32C)=Sof(C34)=Sof(H34A)=Sof(H34B)=Sof(H34C)=
 Sof(C35)=Sof(H35A)=Sof(H35B)=Sof(H35C)=FVAR(4)
7.a Secondary CH2 refined with riding coordinates:
 N1(H1A,H1B), N2(H2A,H2B), C121(H12D,H12E), C122(H12F,H12G), C123(H12H,H12I),
 C124(H12J,H12K), C126(H12O,H12P), C127(H12Q,H12R)
7.b Idealised Me refined as rotating group:
 C2(H2C,H2D,H2E), C3(H3A,H3B,H3C), C4(H4A,H4B,H4C), C5(H5A,H5B,H5C), C7(H7A,
 H7B,H7C), C8(H8A,H8B,H8C), C10(H10A,H10B,H10C), C11(H11A,H11B,H11C), C12(H12A,
 H12B,H12C), C14(H14A,H14B,H14C), C15(H15A,H15B,H15C), C16(H16A,H16B,H16C),
 C18(H18A,H18B,H18C), C19(H19A,H19B,H19C), C20(H20A,H20B,H20C), C22(H22A,H22B,
 H22C), C23(H23A,H23B,H23C), C24(H24A,H24B,H24C), C26(H26A,H26B,H26C), C27(H27A,
 H27B,H27C), C28(H28A,H28B,H28C), C30(H30A,H30B,H30C), C31(H31A,H31B,H31C),
 C32(H32A,H32B,H32C), C33(H33A,H33B,H33C), C34(H34A,H34B,H34C), C35(H35A,H35B,
 H35C), C42(H42A,H42B,H42C), C43(H43A,H43B,H43C), C44(H44A,H44B,H44C), C46(H46A,
 H46B,H46C), C47(H47A,H47B,H47C), C48(H48A,H48B,H48C), C49(H49A,H49B,H49C),
 C50(H50A,H50B,H50C), C51(H51A,H51B,H51C), C52(H52A,H52B,H52C), C53(H53A,H53B,
 H53C), C54(H54A,H54B,H54C), C62(H62A,H62B,H62C), C63(H63A,H63B,H63C), C64(H64A,
 H64B,H64C), C66(H66A,H66B,H66C), C67(H67A,H67B,H67C), C68(H68A,H68B,H68C),
 C70(H70A,H70B,H70C), C71(H71A,H71B,H71C), C72(H72A,H72B,H72C), C74(H74A,H74B,
 H74C), C75(H75A,H75B,H75C), C76(H76A,H76B,H76C), C78(H78A,H78B,H78C), C79(H79A,
 H79B,H79C), C80(H80A,H80B,H80C), C82(H82A,H82B,H82C), C83(H83A,H83B,H83C),
 C84(H84A,H84B,H84C), C86(H86A,H86B,H86C), C87(H87A,H87B,H87C), C88(H88A,H88B,
 H88C), C90(H90A,H90B,H90C), C91(H91A,H91B,H91C), C92(H92A,H92B,H92C),
 C102(H10D,H10E,H10F), C103(H10G,H10H,H10I), C104(H10J,H10K,H10L), C106(H10M,
 H10N,H10O), C107(H10P,H10Q,H10R), C108(H10S,H10T,H10U), C110(H11D,H11E,H11F),
 C111(H11G,H11H,H11I), C112(H11J,H11K,H11L), C125(H12L,H12M,H12N), C128(H12S,
 H12T,H12U)
;
_olex2_date_sample_data_collection 2021-01-14
_olex2_submission_special_instructions 'No special instructions were received'
_oxdiff_exptl_absorpt_empirical_details
;
Empirical correction (ABSPACK) includes:
- Absorption correction using spherical harmonics
- Frame scaling
- Detector area scaling
- B-factor correction
;
_oxdiff_exptl_absorpt_empirical_full_max 2.018
_oxdiff_exptl_absorpt_empirical_full_min 0.488

loop_
_space_group_symop_operation_xyz
'x, y, z'
'-x, y+1/2, -z'

loop_
_atom_site_label
_atom_site_type_symbol
_atom_site_fract_x
_atom_site_fract_y
_atom_site_fract_z
_atom_site_U_iso_or_equiv
_atom_site_adp_type
_atom_site_occupancy
_atom_site_site_symmetry_order
_atom_site_calc_flag
_atom_site_refinement_flags_posn
_atom_site_refinement_flags_adp
_atom_site_refinement_flags_occupancy
_atom_site_disorder_assembly
_atom_site_disorder_group
U1 U 0.74462(2) 0.45114(2) 0.19134(2) 0.03490(7) Uani 1 1 d . . . . .
U2 U 0.69672(2) 0.58003(2) 0.32591(2) 0.04245(8) Uani 1 1 d . . . . .
Si1 Si 0.5341(3) 0.38297(19) 0.10223(18) 0.0687(9) Uani 1 1 d D U . . .
Si2 Si 0.87644(19) 0.27372(15) 0.21506(11) 0.0425(5) Uani 1 1 d . . . . .
Si3 Si 0.8744(2) 0.53217(16) 0.06221(13) 0.0489(6) Uani 1 1 d . . . . .
Si4 Si 0.7544(2) 0.7836(2) 0.30243(16) 0.0615(8) Uani 1 1 d D U . . .
Si5 Si 0.81949(18) 0.55297(17) 0.47547(11) 0.0474(6) Uani 1 1 d . . . . .
Si6 Si 0.44794(17) 0.60120(16) 0.36787(13) 0.0478(6) Uani 1 1 d . . . . .
O1 O 0.6224(5) 0.4149(4) 0.1404(3) 0.0504(14) Uani 1 1 d . . . . .
O2 O 0.5678(13) 0.3818(12) 0.0271(7) 0.080(3) Uani 0.495(11) 1 d D U P A 1
O3 O 0.5444(13) 0.3230(10) 0.0510(8) 0.074(3) Uani 0.505(11) 1 d D U P A 2
O4 O 0.5132(13) 0.2974(8) 0.1128(9) 0.077(3) Uani 0.495(11) 1 d D U P A 1
O5 O 0.4624(11) 0.3343(9) 0.1518(8) 0.073(3) Uani 0.505(11) 1 d D U P A 2
O6 O 0.4611(5) 0.4512(5) 0.0934(4) 0.0658(16) Uani 1 1 d D U . . .
O21 O 0.8151(5) 0.3492(4) 0.2159(3) 0.0488(14) Uani 1 1 d . . . . .
O22 O 0.9822(5) 0.2889(5) 0.1932(4) 0.0574(15) Uani 1 1 d . . . . .
O23 O 0.8261(6) 0.2203(5) 0.1641(4) 0.0629(17) Uani 1 1 d . . . . .
O24 O 0.8866(6) 0.2322(5) 0.2798(4) 0.0608(17) Uani 1 1 d . . . . .
O41 O 0.8307(5) 0.4956(4) 0.1200(3) 0.0471(13) Uani 1 1 d . . . . .
O42 O 0.8910(6) 0.4727(4) 0.0068(3) 0.0593(16) Uani 1 1 d . . . . .
O43 O 0.9732(6) 0.5725(5) 0.0736(4) 0.0650(17) Uani 1 1 d . . . . .
O44 O 0.7926(7) 0.5919(5) 0.0386(3) 0.069(2) Uani 1 1 d . . . . .
O61 O 0.7280(5) 0.6952(5) 0.3098(3) 0.0535(13) Uani 1 1 d . . . . .
O62 O 0.6707(10) 0.8275(9) 0.3399(6) 0.056(3) Uani 0.498(10) 1 d D U P B 2
O63 O 0.7422(11) 0.8479(9) 0.3516(7) 0.060(3) Uani 0.502(10) 1 d D U P B 1
O64 O 0.8463(10) 0.8002(10) 0.3436(8) 0.065(3) Uani 0.498(10) 1 d D U P B 2
O65 O 0.8679(10) 0.7971(10) 0.2834(9) 0.076(3) Uani 0.502(10) 1 d D U P B 1
O66 O 0.7263(8) 0.8071(5) 0.2339(4) 0.078(2) Uani 1 1 d D U . . .
O81 O 0.7692(4) 0.5565(4) 0.4093(3) 0.0479(14) Uani 1 1 d . . . . .
O82 O 0.9303(5) 0.5715(6) 0.4731(3) 0.0598(16) Uani 1 1 d . . . . .
O83 O 0.7725(5) 0.6166(5) 0.5171(3) 0.0594(16) Uani 1 1 d . . . . .
O84 O 0.8148(5) 0.4688(5) 0.5051(3) 0.0609(16) Uani 1 1 d . . . . .
O101 O 0.5552(4) 0.5834(6) 0.3535(3) 0.0605(17) Uani 1 1 d . . . . .
O102 O 0.4373(6) 0.6572(5) 0.4276(4) 0.0610(16) Uani 1 1 d . . . . .
O103 O 0.3839(6) 0.5289(5) 0.3863(4) 0.0644(17) Uani 1 1 d . . . . .
O104 O 0.4043(6) 0.6447(6) 0.3093(4) 0.0659(19) Uani 1 1 d . . . . .
O121 O 0.6480(4) 0.5791(4) 0.2059(3) 0.0436(11) Uani 1 1 d . . . . .
N1 N 0.6636(5) 0.4537(6) 0.2873(3) 0.0458(13) Uani 1 1 d . . . . .
H1A H 0.601203 0.446482 0.281310 0.055 Uiso 1 1 calc R U . . .
H1B H 0.686290 0.417648 0.313186 0.055 Uiso 1 1 calc R U . . .
N2 N 0.8248(5) 0.5349(5) 0.2637(3) 0.0455(15) Uani 1 1 d . . . . .
H2A H 0.852991 0.573866 0.244432 0.055 Uiso 1 1 calc R U . . .
H2B H 0.868149 0.509379 0.286511 0.055 Uiso 1 1 calc R U . . .
C1 C 0.6234(18) 0.3281(15) -0.0087(11) 0.083(4) Uani 0.495(11) 1 d D U P A 1
C2 C 0.712(2) 0.3174(18) 0.0303(15) 0.082(6) Uani 0.495(11) 1 d D U P A 1
H2C H 0.741555 0.366593 0.037964 0.123 Uiso 0.495(11) 1 calc R U P A 1
H2D H 0.755639 0.284598 0.009014 0.123 Uiso 0.495(11) 1 calc R U P A 1
H2E H 0.696372 0.294047 0.069026 0.123 Uiso 0.495(11) 1 calc R U P A 1
C3 C 0.650(3) 0.367(2) -0.0674(13) 0.104(7) Uani 0.495(11) 1 d D U P A 1
H3A H 0.595631 0.391488 -0.085800 0.156 Uiso 0.495(11) 1 calc R U P A 1
H3B H 0.674031 0.328635 -0.095592 0.156 Uiso 0.495(11) 1 calc R U P A 1
H3C H 0.699096 0.404160 -0.058730 0.156 Uiso 0.495(11) 1 calc R U P A 1
C4 C 0.582(3) 0.2508(16) -0.0222(14) 0.093(7) Uani 0.495(11) 1 d D U P A 1
H4A H 0.589550 0.218680 0.013887 0.140 Uiso 0.495(11) 1 calc R U P A 1
H4B H 0.615261 0.227700 -0.055923 0.140 Uiso 0.495(11) 1 calc R U P A 1
H4C H 0.516099 0.255888 -0.033154 0.140 Uiso 0.495(11) 1 calc R U P A 1
C5 C 0.631(3) 0.4142(16) -0.0146(19) 0.111(7) Uani 0.505(11) 1 d D U P A 2
H5A H 0.572797 0.441599 -0.022859 0.166 Uiso 0.505(11) 1 calc R U P A 2
H5B H 0.670207 0.416410 -0.050299 0.166 Uiso 0.505(11) 1 calc R U P A 2
H5C H 0.664356 0.437339 0.020104 0.166 Uiso 0.505(11) 1 calc R U P A 2
C6 C 0.6094(19) 0.3324(15) -0.0001(12) 0.091(5) Uani 0.505(11) 1 d D U P A 2
C7 C 0.697(3) 0.289(2) 0.019(2) 0.105(8) Uani 0.505(11) 1 d D U P A 2
H7A H 0.721553 0.308204 0.057454 0.157 Uiso 0.505(11) 1 calc R U P A 2
H7B H 0.744076 0.295038 -0.012452 0.157 Uiso 0.505(11) 1 calc R U P A 2
H7C H 0.681858 0.235089 0.022748 0.157 Uiso 0.505(11) 1 calc R U P A 2
C8 C 0.550(3) 0.294(2) -0.0474(17) 0.116(8) Uani 0.505(11) 1 d D U P A 2
H8A H 0.511254 0.255380 -0.028189 0.173 Uiso 0.505(11) 1 calc R U P A 2
H8B H 0.589690 0.269714 -0.077180 0.173 Uiso 0.505(11) 1 calc R U P A 2
H8C H 0.509425 0.331122 -0.067844 0.173 Uiso 0.505(11) 1 calc R U P A 2
C9 C 0.4905(19) 0.2668(16) 0.1749(12) 0.088(5) Uani 0.495(11) 1 d D U P A 1
C10 C 0.522(3) 0.289(2) 0.2397(16) 0.103(8) Uani 0.495(11) 1 d D U P A 1
H10A H 0.512193 0.342752 0.245892 0.155 Uiso 0.495(11) 1 calc R U P A 1
H10B H 0.588476 0.276761 0.245725 0.155 Uiso 0.495(11) 1 calc R U P A 1
H10C H 0.485748 0.259929 0.268940 0.155 Uiso 0.495(11) 1 calc R U P A 1
C11 C 0.3849(18) 0.260(2) 0.1760(18) 0.098(7) Uani 0.495(11) 1 d D U P A 1
H11A H 0.368125 0.207409 0.185768 0.147 Uiso 0.495(11) 1 calc R U P A 1
H11B H 0.358096 0.272983 0.136051 0.147 Uiso 0.495(11) 1 calc R U P A 1
H11C H 0.360450 0.293707 0.206720 0.147 Uiso 0.495(11) 1 calc R U P A 1
C12 C 0.531(2) 0.1900(17) 0.1616(16) 0.088(6) Uani 0.495(11) 1 d D U P A 1
H12A H 0.571005 0.193520 0.126147 0.132 Uiso 0.495(11) 1 calc R U P A 1
H12B H 0.480812 0.153927 0.153210 0.132 Uiso 0.495(11) 1 calc R U P A 1
H12C H 0.568851 0.172725 0.196728 0.132 Uiso 0.495(11) 1 calc R U P A 1
C13 C 0.4726(17) 0.2559(13) 0.1757(12) 0.083(4) Uani 0.505(11) 1 d D U P A 2
C14 C 0.3804(19) 0.239(2) 0.2066(17) 0.102(7) Uani 0.505(11) 1 d D U P A 2
H14A H 0.375405 0.184811 0.214225 0.152 Uiso 0.505(11) 1 calc R U P A 2
H14B H 0.328158 0.255554 0.180247 0.152 Uiso 0.505(11) 1 calc R U P A 2
H14C H 0.378666 0.266552 0.245239 0.152 Uiso 0.505(11) 1 calc R U P A 2
C15 C 0.553(2) 0.269(2) 0.2206(17) 0.105(8) Uani 0.505(11) 1 d D U P A 2
H15A H 0.559569 0.323276 0.228156 0.158 Uiso 0.505(11) 1 calc R U P A 2
H15B H 0.610307 0.249024 0.203986 0.158 Uiso 0.505(11) 1 calc R U P A 2
H15C H 0.539658 0.243092 0.258758 0.158 Uiso 0.505(11) 1 calc R U P A 2
C16 C 0.495(3) 0.1902(18) 0.1326(17) 0.101(7) Uani 0.505(11) 1 d D U P A 2
H16A H 0.469894 0.143054 0.148889 0.152 Uiso 0.505(11) 1 calc R U P A 2
H16B H 0.562734 0.185653 0.129158 0.152 Uiso 0.505(11) 1 calc R U P A 2
H16C H 0.466543 0.200036 0.092521 0.152 Uiso 0.505(11) 1 calc R U P A 2
C17 C 0.3727(9) 0.4619(8) 0.0651(7) 0.077(3) Uani 1 1 d . U . . .
C18 C 0.3895(17) 0.5174(14) 0.0139(9) 0.126(6) Uani 1 1 d . U . . .
H18A H 0.330533 0.541988 0.002025 0.190 Uiso 1 1 calc R U . . .
H18B H 0.414086 0.490313 -0.020952 0.190 Uiso 1 1 calc R U . . .
H18C H 0.434580 0.555742 0.027692 0.190 Uiso 1 1 calc R U . . .
C19 C 0.3103(11) 0.4911(12) 0.1132(10) 0.108(5) Uani 1 1 d . U . . .
H19A H 0.337100 0.537452 0.130732 0.162 Uiso 1 1 calc R U . . .
H19B H 0.304524 0.452989 0.145095 0.162 Uiso 1 1 calc R U . . .
H19C H 0.248568 0.502147 0.095270 0.162 Uiso 1 1 calc R U . . .
C20 C 0.3339(11) 0.3882(10) 0.0384(9) 0.099(5) Uani 1 1 d . U . . .
H20A H 0.272218 0.397482 0.019745 0.148 Uiso 1 1 calc R U . . .
H20B H 0.328683 0.350550 0.070729 0.148 Uiso 1 1 calc R U . . .
H20C H 0.376093 0.369290 0.007585 0.148 Uiso 1 1 calc R U . . .
C21 C 1.0656(9) 0.3137(8) 0.2255(6) 0.068(2) Uani 1 1 d . . . . .
C22 C 1.0421(11) 0.3720(11) 0.2704(9) 0.094(4) Uani 1 1 d . . . . .
H22A H 1.099386 0.396661 0.285325 0.141 Uiso 1 1 calc R U . . .
H22B H 1.010519 0.348320 0.304379 0.141 Uiso 1 1 calc R U . . .
H22C H 1.000773 0.409618 0.251234 0.141 Uiso 1 1 calc R U . . .
C23 C 1.1275(10) 0.3441(10) 0.1783(8) 0.086(4) Uani 1 1 d . . . . .
H23A H 1.098292 0.388519 0.159351 0.130 Uiso 1 1 calc R U . . .
H23B H 1.137331 0.305270 0.147441 0.130 Uiso 1 1 calc R U . . .
H23C H 1.187614 0.358399 0.197097 0.130 Uiso 1 1 calc R U . . .
C24 C 1.1104(11) 0.2439(11) 0.2530(9) 0.094(4) Uani 1 1 d . . . . .
H24A H 1.176602 0.253793 0.261891 0.141 Uiso 1 1 calc R U . . .
H24B H 1.104463 0.201814 0.224214 0.141 Uiso 1 1 calc R U . . .
H24C H 1.079254 0.230774 0.290551 0.141 Uiso 1 1 calc R U . . .
C25 C 0.8563(11) 0.1536(7) 0.1346(6) 0.066(2) Uani 1 1 d . . . . .
C26 C 0.9056(15) 0.1741(11) 0.0790(8) 0.105(4) Uani 1 1 d . U . . .
H26A H 0.948993 0.215615 0.087929 0.157 Uiso 1 1 calc R U . . .
H26B H 0.860159 0.189942 0.047572 0.157 Uiso 1 1 calc R U . . .
H26C H 0.940391 0.130190 0.064655 0.157 Uiso 1 1 calc R U . . .
C27 C 0.9199(10) 0.1050(7) 0.1739(7) 0.071(3) Uani 1 1 d . . . . .
H27A H 0.925992 0.054983 0.155316 0.107 Uiso 1 1 calc R U . . .
H27B H 0.893511 0.099643 0.214225 0.107 Uiso 1 1 calc R U . . .
H27C H 0.981504 0.128759 0.177684 0.107 Uiso 1 1 calc R U . . .
C28 C 0.7697(13) 0.1098(8) 0.1184(9) 0.093(4) Uani 1 1 d . . . . .
H28A H 0.727322 0.141439 0.093767 0.139 Uiso 1 1 calc R U . . .
H28B H 0.738766 0.094550 0.155574 0.139 Uiso 1 1 calc R U . . .
H28C H 0.786343 0.064691 0.095271 0.139 Uiso 1 1 calc R U . . .
C29 C 0.8244(8) 0.2097(7) 0.3262(5) 0.067(2) Uani 1 1 d D U . . .
C30 C 0.844(3) 0.2738(19) 0.3687(17) 0.098(8) Uani 0.38(3) 1 d D U P C 2
H30A H 0.901065 0.262793 0.392942 0.146 Uiso 0.38(3) 1 calc R U P C 2
H30B H 0.791838 0.280587 0.395605 0.146 Uiso 0.38(3) 1 calc R U P C 2
H30C H 0.853662 0.320215 0.345289 0.146 Uiso 0.38(3) 1 calc R U P C 2
C31 C 0.865(2) 0.1371(17) 0.3515(16) 0.073(7) Uani 0.38(3) 1 d D U P C 2
H31A H 0.929280 0.131362 0.337986 0.109 Uiso 0.38(3) 1 calc R U P C 2
H31B H 0.827480 0.094266 0.337005 0.109 Uiso 0.38(3) 1 calc R U P C 2
H31C H 0.865036 0.138745 0.395935 0.109 Uiso 0.38(3) 1 calc R U P C 2
C32 C 0.7674(19) 0.2757(13) 0.3468(12) 0.089(6) Uani 0.62(3) 1 d D U P C 1
H32A H 0.808872 0.317848 0.357561 0.133 Uiso 0.62(3) 1 calc R U P C 1
H32B H 0.731925 0.260978 0.382332 0.133 Uiso 0.62(3) 1 calc R U P C 1
H32C H 0.724137 0.291176 0.313975 0.133 Uiso 0.62(3) 1 calc R U P C 1
C33 C 0.7285(18) 0.203(3) 0.304(2) 0.092(8) Uani 0.38(3) 1 d D U P C 2
H33A H 0.689292 0.184617 0.336472 0.138 Uiso 0.38(3) 1 calc R U P C 2
H33B H 0.725514 0.167300 0.269869 0.138 Uiso 0.38(3) 1 calc R U P C 2
H33C H 0.705930 0.252551 0.290099 0.138 Uiso 0.38(3) 1 calc R U P C 2
C34 C 0.8740(19) 0.1739(18) 0.3770(11) 0.104(7) Uani 0.62(3) 1 d D U P C 1
H34A H 0.906354 0.212609 0.401412 0.156 Uiso 0.62(3) 1 calc R U P C 1
H34B H 0.919666 0.137978 0.361589 0.156 Uiso 0.62(3) 1 calc R U P C 1
H34C H 0.829469 0.147103 0.402164 0.156 Uiso 0.62(3) 1 calc R U P C 1
C35 C 0.7525(16) 0.1546(16) 0.2996(12) 0.089(6) Uani 0.62(3) 1 d D U P C 1
H35A H 0.707655 0.141332 0.330670 0.134 Uiso 0.62(3) 1 calc R U P C 1
H35B H 0.784105 0.108748 0.286022 0.134 Uiso 0.62(3) 1 calc R U P C 1
H35C H 0.719503 0.178223 0.265062 0.134 Uiso 0.62(3) 1 calc R U P C 1
C36 C 0.7738(11) 0.6295(7) -0.0168(5) 0.080(3) Uani 1 1 d D U . . .
C41 C 0.9638(9) 0.4209(7) -0.0064(6) 0.064(2) Uani 1 1 d . . . . .
C42 C 0.9782(16) 0.3718(12) 0.0464(9) 0.120(5) Uani 1 1 d . U . . .
H42A H 0.923631 0.339105 0.050765 0.180 Uiso 1 1 calc R U . . .
H42B H 0.986804 0.402844 0.082892 0.180 Uiso 1 1 calc R U . . .
H42C H 1.033749 0.340605 0.040804 0.180 Uiso 1 1 calc R U . . .
C43 C 0.9304(14) 0.3783(13) -0.0616(9) 0.117(6) Uani 1 1 d . . . . .
H43A H 0.972327 0.335698 -0.068814 0.176 Uiso 1 1 calc R U . . .
H43B H 0.929771 0.412037 -0.096891 0.176 Uiso 1 1 calc R U . . .
H43C H 0.867169 0.359303 -0.055317 0.176 Uiso 1 1 calc R U . . .
C44 C 1.0533(12) 0.4620(11) -0.0189(10) 0.110(5) Uani 1 1 d . U . . .
H44A H 1.075210 0.488294 0.017855 0.165 Uiso 1 1 calc R U . . .
H44B H 1.042314 0.498761 -0.051557 0.165 Uiso 1 1 calc R U . . .
H44C H 1.100676 0.425525 -0.031253 0.165 Uiso 1 1 calc R U . . .
C45 C 1.0126(9) 0.6205(7) 0.1216(6) 0.059(2) Uani 1 1 d . . . . .
C46 C 0.9418(10) 0.6769(8) 0.1397(6) 0.067(3) Uani 1 1 d . . . . .
H46A H 0.890120 0.651046 0.159115 0.101 Uiso 1 1 calc R U . . .
H46B H 0.918235 0.703876 0.103607 0.101 Uiso 1 1 calc R U . . .
H46C H 0.970472 0.713076 0.168224 0.101 Uiso 1 1 calc R U . . .
C47 C 1.0452(9) 0.5726(9) 0.1737(6) 0.073(3) Uani 1 1 d . . . . .
H47A H 1.070918 0.605019 0.206111 0.110 Uiso 1 1 calc R U . . .
H47B H 1.093596 0.537806 0.160247 0.110 Uiso 1 1 calc R U . . .
H47C H 0.992563 0.543674 0.189011 0.110 Uiso 1 1 calc R U . . .
C48 C 1.0935(10) 0.6588(8) 0.0914(7) 0.073(3) Uani 1 1 d . . . . .
H48A H 1.069621 0.691961 0.058992 0.109 Uiso 1 1 calc R U . . .
H48B H 1.134326 0.620400 0.074203 0.109 Uiso 1 1 calc R U . . .
H48C H 1.128807 0.688740 0.121497 0.109 Uiso 1 1 calc R U . . .
C49 C 0.717(2) 0.6980(13) -0.0022(11) 0.104(7) Uani 0.620(18) 1 d D U P D 2
H49A H 0.709375 0.729292 -0.038609 0.156 Uiso 0.620(18) 1 calc R U P D 2
H49B H 0.749934 0.727270 0.029690 0.156 Uiso 0.620(18) 1 calc R U P D 2
H49C H 0.656201 0.682416 0.012016 0.156 Uiso 0.620(18) 1 calc R U P D 2
C50 C 0.7169(19) 0.5749(16) -0.0565(11) 0.104(7) Uani 0.620(18) 1 d D U P D 2
H50A H 0.667476 0.552240 -0.032584 0.157 Uiso 0.620(18) 1 calc R U P D 2
H50B H 0.757763 0.534991 -0.071402 0.157 Uiso 0.620(18) 1 calc R U P D 2
H50C H 0.688866 0.602333 -0.091015 0.157 Uiso 0.620(18) 1 calc R U P D 2
C51 C 0.8624(17) 0.6502(16) -0.0483(11) 0.103(6) Uani 0.620(18) 1 d D U P D 2
H51A H 0.846973 0.678169 -0.085540 0.155 Uiso 0.620(18) 1 calc R U P D 2
H51B H 0.896472 0.604043 -0.058382 0.155 Uiso 0.620(18) 1 calc R U P D 2
H51C H 0.901442 0.681740 -0.021313 0.155 Uiso 0.620(18) 1 calc R U P D 2
C52 C 0.813(3) 0.7082(15) -0.0071(15) 0.088(7) Uani 0.380(18) 1 d D U P D 1
H52A H 0.783628 0.731621 0.027813 0.132 Uiso 0.380(18) 1 calc R U P D 1
H52B H 0.800392 0.738827 -0.043418 0.132 Uiso 0.380(18) 1 calc R U P D 1
H52C H 0.880575 0.704992 0.000539 0.132 Uiso 0.380(18) 1 calc R U P D 1
C53 C 0.6688(18) 0.637(3) -0.0222(19) 0.105(8) Uani 0.380(18) 1 d D U P D 1
H53A H 0.642011 0.631636 0.017995 0.157 Uiso 0.380(18) 1 calc R U P D 1
H53B H 0.643683 0.597850 -0.049288 0.157 Uiso 0.380(18) 1 calc R U P D 1
H53C H 0.652784 0.687038 -0.038748 0.157 Uiso 0.380(18) 1 calc R U P D 1
C54 C 0.809(3) 0.598(2) -0.0750(12) 0.095(8) Uani 0.380(18) 1 d D U P D 1
H54A H 0.781348 0.626633 -0.109179 0.143 Uiso 0.380(18) 1 calc R U P D 1
H54B H 0.791611 0.544981 -0.078544 0.143 Uiso 0.380(18) 1 calc R U P D 1
H54C H 0.877052 0.603133 -0.075274 0.143 Uiso 0.380(18) 1 calc R U P D 1
C61 C 0.7253(13) 0.8758(8) 0.2009(7) 0.084(3) Uani 1 1 d . U . . .
C62 C 0.6290(16) 0.8921(12) 0.1826(13) 0.130(6) Uani 1 1 d . U . . .
H62A H 0.628002 0.922410 0.145388 0.195 Uiso 1 1 calc R U . . .
H62B H 0.598754 0.920264 0.214904 0.195 Uiso 1 1 calc R U . . .
H62C H 0.595482 0.844604 0.175162 0.195 Uiso 1 1 calc R U . . .
C63 C 0.7831(16) 0.8639(10) 0.1457(8) 0.105(5) Uani 1 1 d . U . . .
H63A H 0.759508 0.819962 0.123031 0.158 Uiso 1 1 calc R U . . .
H63B H 0.848258 0.855194 0.158304 0.158 Uiso 1 1 calc R U . . .
H63C H 0.779132 0.908864 0.119801 0.158 Uiso 1 1 calc R U . . .
C64 C 0.7648(19) 0.9418(11) 0.2392(9) 0.136(6) Uani 1 1 d . U . . .
H64A H 0.759370 0.988759 0.215873 0.204 Uiso 1 1 calc R U . . .
H64B H 0.830566 0.932094 0.249604 0.204 Uiso 1 1 calc R U . . .
H64C H 0.729520 0.946431 0.276485 0.204 Uiso 1 1 calc R U . . .
C65 C 0.9488(17) 0.8090(15) 0.3225(12) 0.092(5) Uani 0.502(10) 1 d D U P B 1
C66 C 0.959(2) 0.8925(15) 0.3367(16) 0.100(7) Uani 0.502(10) 1 d D U P B 1
H66A H 0.903854 0.910453 0.357250 0.150 Uiso 0.502(10) 1 calc R U P B 1
H66B H 0.966764 0.920711 0.298949 0.150 Uiso 0.502(10) 1 calc R U P B 1
H66C H 1.014581 0.900130 0.363242 0.150 Uiso 0.502(10) 1 calc R U P B 1
C67 C 0.940(3) 0.7639(19) 0.3798(15) 0.102(6) Uani 0.502(10) 1 d D U P B 1
H67A H 0.994276 0.773546 0.406681 0.152 Uiso 0.502(10) 1 calc R U P B 1
H67B H 0.937205 0.709939 0.369859 0.152 Uiso 0.502(10) 1 calc R U P B 1
H67C H 0.883043 0.778716 0.400229 0.152 Uiso 0.502(10) 1 calc R U P B 1
C68 C 1.032(2) 0.7833(19) 0.2869(16) 0.105(7) Uani 0.502(10) 1 d D U P B 1
H68A H 1.035698 0.813122 0.249604 0.158 Uiso 0.502(10) 1 calc R U P B 1
H68B H 1.025021 0.729699 0.276543 0.158 Uiso 0.502(10) 1 calc R U P B 1
H68C H 1.089254 0.790413 0.311545 0.158 Uiso 0.502(10) 1 calc R U P B 1
C69 C 0.9412(14) 0.7726(12) 0.3435(10) 0.068(4) Uani 0.498(10) 1 d D U P B 2
C70 C 0.976(2) 0.7721(17) 0.4090(11) 0.085(6) Uani 0.498(10) 1 d D U P B 2
H70A H 1.034971 0.743763 0.412135 0.128 Uiso 0.498(10) 1 calc R U P B 2
H70B H 0.929824 0.748142 0.434447 0.128 Uiso 0.498(10) 1 calc R U P B 2
H70C H 0.986996 0.824166 0.422696 0.128 Uiso 0.498(10) 1 calc R U P B 2
C71 C 0.991(2) 0.8285(16) 0.3060(14) 0.092(6) Uani 0.498(10) 1 d D U P B 2
H71A H 0.987779 0.878554 0.324786 0.137 Uiso 0.498(10) 1 calc R U P B 2
H71B H 0.962743 0.830244 0.265202 0.137 Uiso 0.498(10) 1 calc R U P B 2
H71C H 1.057010 0.813489 0.303307 0.137 Uiso 0.498(10) 1 calc R U P B 2
C72 C 0.9475(18) 0.6931(13) 0.3176(12) 0.074(6) Uani 0.498(10) 1 d D U P B 2
H72A H 1.013228 0.679305 0.313356 0.111 Uiso 0.498(10) 1 calc R U P B 2
H72B H 0.915605 0.691354 0.277822 0.111 Uiso 0.498(10) 1 calc R U P B 2
H72C H 0.917883 0.657363 0.345099 0.111 Uiso 0.498(10) 1 calc R U P B 2
C73 C 0.6675(16) 0.8576(13) 0.3922(11) 0.071(4) Uani 0.502(10) 1 d D U P B 1
C74 C 0.668(2) 0.9414(13) 0.4048(14) 0.080(6) Uani 0.502(10) 1 d D U P B 1
H74A H 0.618555 0.953466 0.433283 0.120 Uiso 0.502(10) 1 calc R U P B 1
H74B H 0.656481 0.969111 0.366842 0.120 Uiso 0.502(10) 1 calc R U P B 1
H74C H 0.728446 0.956185 0.422590 0.120 Uiso 0.502(10) 1 calc R U P B 1
C75 C 0.692(3) 0.8122(16) 0.4485(14) 0.080(6) Uani 0.502(10) 1 d D U P B 1
H75A H 0.759472 0.803911 0.451042 0.120 Uiso 0.502(10) 1 calc R U P B 1
H75B H 0.659787 0.763363 0.446487 0.120 Uiso 0.502(10) 1 calc R U P B 1
H75C H 0.672297 0.839906 0.484475 0.120 Uiso 0.502(10) 1 calc R U P B 1
C76 C 0.5769(16) 0.8330(15) 0.3621(11) 0.070(5) Uani 0.502(10) 1 d D U P B 1
H76A H 0.525776 0.840509 0.390132 0.105 Uiso 0.502(10) 1 calc R U P B 1
H76B H 0.580731 0.779432 0.351236 0.105 Uiso 0.502(10) 1 calc R U P B 1
H76C H 0.565138 0.863090 0.325359 0.105 Uiso 0.502(10) 1 calc R U P B 1
C77 C 0.6548(16) 0.8456(13) 0.4018(10) 0.065(4) Uani 0.498(10) 1 d D U P B 2
C78 C 0.7131(19) 0.9139(17) 0.4197(15) 0.078(6) Uani 0.498(10) 1 d D U P B 2
H78A H 0.697374 0.956146 0.392644 0.117 Uiso 0.498(10) 1 calc R U P B 2
H78B H 0.779380 0.901545 0.416517 0.117 Uiso 0.498(10) 1 calc R U P B 2
H78C H 0.700170 0.928054 0.461655 0.117 Uiso 0.498(10) 1 calc R U P B 2
C79 C 0.5527(16) 0.8639(15) 0.4092(12) 0.068(5) Uani 0.498(10) 1 d D U P B 2
H79A H 0.543822 0.886689 0.449110 0.102 Uiso 0.498(10) 1 calc R U P B 2
H79B H 0.515820 0.817411 0.405684 0.102 Uiso 0.498(10) 1 calc R U P B 2
H79C H 0.532240 0.899495 0.377460 0.102 Uiso 0.498(10) 1 calc R U P B 2
C80 C 0.681(3) 0.7787(17) 0.4420(15) 0.076(6) Uani 0.498(10) 1 d D U P B 2
H80A H 0.747170 0.767627 0.438524 0.115 Uiso 0.498(10) 1 calc R U P B 2
H80B H 0.643996 0.734453 0.429052 0.115 Uiso 0.498(10) 1 calc R U P B 2
H80C H 0.667148 0.790735 0.484226 0.115 Uiso 0.498(10) 1 calc R U P B 2
C81 C 1.0115(8) 0.5273(9) 0.4581(6) 0.068(3) Uani 1 1 d . . . . .
C82 C 1.0382(12) 0.4787(13) 0.5110(9) 0.109(5) Uani 1 1 d . . . . .
H82A H 1.059344 0.510685 0.544965 0.163 Uiso 1 1 calc R U . . .
H82B H 1.088745 0.444601 0.499771 0.163 Uiso 1 1 calc R U . . .
H82C H 0.984137 0.448989 0.523061 0.163 Uiso 1 1 calc R U . . .
C83 C 0.9900(11) 0.4848(12) 0.4023(8) 0.102(5) Uani 1 1 d . U . . .
H83A H 0.932741 0.455580 0.407318 0.152 Uiso 1 1 calc R U . . .
H83B H 1.041668 0.450453 0.393852 0.152 Uiso 1 1 calc R U . . .
H83C H 0.981308 0.520145 0.368346 0.152 Uiso 1 1 calc R U . . .
C84 C 1.0882(9) 0.5853(12) 0.4517(8) 0.088(4) Uani 1 1 d . . . . .
H84A H 1.073987 0.617688 0.416606 0.132 Uiso 1 1 calc R U . . .
H84B H 1.147778 0.559465 0.445845 0.132 Uiso 1 1 calc R U . . .
H84C H 1.092597 0.616292 0.488481 0.132 Uiso 1 1 calc R U . . .
C85 C 0.8051(9) 0.6517(8) 0.5734(5) 0.066(2) Uani 1 1 d . . . . .
C86 C 0.8678(10) 0.7173(9) 0.5593(6) 0.076(3) Uani 1 1 d . . . . .
H86A H 0.922575 0.698857 0.538139 0.115 Uiso 1 1 calc R U . . .
H86B H 0.887822 0.742162 0.597111 0.115 Uiso 1 1 calc R U . . .
H86C H 0.833716 0.753439 0.533342 0.115 Uiso 1 1 calc R U . . .
C87 C 0.7163(10) 0.6788(10) 0.6025(6) 0.081(3) Uani 1 1 d . . . . .
H87A H 0.687721 0.718854 0.577591 0.121 Uiso 1 1 calc R U . . .
H87B H 0.731199 0.698536 0.643169 0.121 Uiso 1 1 calc R U . . .
H87C H 0.672569 0.636495 0.605622 0.121 Uiso 1 1 calc R U . . .
C88 C 0.8554(10) 0.5960(9) 0.6145(5) 0.075(3) Uani 1 1 d . . . . .
H88A H 0.816948 0.550582 0.618836 0.112 Uiso 1 1 calc R U . . .
H88B H 0.866645 0.618957 0.654502 0.112 Uiso 1 1 calc R U . . .
H88C H 0.915065 0.582193 0.596980 0.112 Uiso 1 1 calc R U . . .
C89 C 0.7391(8) 0.4167(8) 0.5171(6) 0.060(2) Uani 1 1 d . . . . .
C90 C 0.6875(11) 0.4425(11) 0.5721(6) 0.083(3) Uani 1 1 d . . . . .
H90A H 0.727719 0.436497 0.608390 0.125 Uiso 1 1 calc R U . . .
H90B H 0.631001 0.412041 0.576251 0.125 Uiso 1 1 calc R U . . .
H90C H 0.670304 0.495821 0.567314 0.125 Uiso 1 1 calc R U . . .
C91 C 0.7887(10) 0.3430(8) 0.5297(7) 0.076(3) Uani 1 1 d . . . . .
H91A H 0.821595 0.327035 0.493522 0.114 Uiso 1 1 calc R U . . .
H91B H 0.743004 0.304306 0.540373 0.114 Uiso 1 1 calc R U . . .
H91C H 0.833666 0.349670 0.563558 0.114 Uiso 1 1 calc R U . . .
C92 C 0.6735(9) 0.4099(7) 0.4623(6) 0.066(3) Uani 1 1 d . . . . .
H92A H 0.641258 0.458149 0.455484 0.099 Uiso 1 1 calc R U . . .
H92B H 0.627491 0.370192 0.469496 0.099 Uiso 1 1 calc R U . . .
H92C H 0.709272 0.397098 0.426477 0.099 Uiso 1 1 calc R U . . .
C101 C 0.4365(8) 0.6411(7) 0.4903(5) 0.057(2) Uani 1 1 d . . . . .
C102 C 0.4598(11) 0.7148(9) 0.5241(6) 0.077(3) Uani 1 1 d . . . . .
H10D H 0.462469 0.705233 0.567860 0.116 Uiso 1 1 calc R U . . .
H10E H 0.411548 0.752565 0.514750 0.116 Uiso 1 1 calc R U . . .
H10F H 0.520412 0.733727 0.511195 0.116 Uiso 1 1 calc R U . . .
C103 C 0.5077(8) 0.5803(9) 0.5073(6) 0.065(3) Uani 1 1 d . . . . .
H10G H 0.567676 0.592568 0.489414 0.097 Uiso 1 1 calc R U . . .
H10H H 0.485843 0.531265 0.491971 0.097 Uiso 1 1 calc R U . . .
H10I H 0.515493 0.577923 0.551587 0.097 Uiso 1 1 calc R U . . .
C104 C 0.3398(8) 0.6193(9) 0.5087(6) 0.067(3) Uani 1 1 d . . . . .
H10J H 0.340762 0.606289 0.551959 0.100 Uiso 1 1 calc R U . . .
H10K H 0.318471 0.575573 0.484868 0.100 Uiso 1 1 calc R U . . .
H10L H 0.297130 0.661786 0.501421 0.100 Uiso 1 1 calc R U . . .
C105 C 0.3715(7) 0.4542(9) 0.3584(5) 0.061(2) Uani 1 1 d . . . . .
C106 C 0.2763(9) 0.4312(9) 0.3800(8) 0.080(3) Uani 1 1 d . . . . .
H10M H 0.259717 0.381593 0.363195 0.120 Uiso 1 1 calc R U . . .
H10N H 0.229886 0.468600 0.366447 0.120 Uiso 1 1 calc R U . . .
H10O H 0.277683 0.428524 0.424432 0.120 Uiso 1 1 calc R U . . .
C107 C 0.4433(10) 0.4000(9) 0.3843(7) 0.075(3) Uani 1 1 d . . . . .
H10P H 0.437381 0.397074 0.428397 0.113 Uiso 1 1 calc R U . . .
H10Q H 0.505909 0.417942 0.374790 0.113 Uiso 1 1 calc R U . . .
H10R H 0.433284 0.349833 0.366499 0.113 Uiso 1 1 calc R U . . .
C108 C 0.3709(10) 0.4566(10) 0.2902(6) 0.077(3) Uani 1 1 d . . . . .
H10S H 0.346331 0.408765 0.273974 0.115 Uiso 1 1 calc R U . . .
H10T H 0.434600 0.464111 0.276379 0.115 Uiso 1 1 calc R U . . .
H10U H 0.331281 0.498324 0.275780 0.115 Uiso 1 1 calc R U . . .
C109 C 0.3249(8) 0.6905(8) 0.2979(6) 0.065(2) Uani 1 1 d . . . . .
C110 C 0.3486(13) 0.7694(9) 0.3199(8) 0.089(4) Uani 1 1 d . . . . .
H11D H 0.293437 0.801802 0.315294 0.134 Uiso 1 1 calc R U . . .
H11E H 0.399235 0.790029 0.295976 0.134 Uiso 1 1 calc R U . . .
H11F H 0.368342 0.767409 0.362781 0.134 Uiso 1 1 calc R U . . .
C111 C 0.2409(10) 0.6618(12) 0.3329(9) 0.095(4) Uani 1 1 d . . . . .
H11G H 0.257233 0.659660 0.376269 0.143 Uiso 1 1 calc R U . . .
H11H H 0.223594 0.611260 0.318417 0.143 Uiso 1 1 calc R U . . .
H11I H 0.188117 0.696342 0.326276 0.143 Uiso 1 1 calc R U . . .
C112 C 0.3020(12) 0.6907(11) 0.2319(7) 0.093(5) Uani 1 1 d . . . . .
H11J H 0.252790 0.727829 0.223181 0.140 Uiso 1 1 calc R U . . .
H11K H 0.280288 0.640351 0.219439 0.140 Uiso 1 1 calc R U . . .
H11L H 0.357750 0.703907 0.209426 0.140 Uiso 1 1 calc R U . . .
C121 C 0.6838(7) 0.6411(6) 0.1696(4) 0.0487(18) Uani 1 1 d . . . . .
H12D H 0.716195 0.621756 0.133624 0.058 Uiso 1 1 calc R U . . .
H12E H 0.727662 0.672904 0.193845 0.058 Uiso 1 1 calc R U . . .
C122 C 0.5965(9) 0.6856(7) 0.1507(7) 0.070(3) Uani 1 1 d . . . . .
H12F H 0.579626 0.722263 0.182482 0.084 Uiso 1 1 calc R U . . .
H12G H 0.605835 0.713139 0.112218 0.084 Uiso 1 1 calc R U . . .
C123 C 0.5241(9) 0.6268(8) 0.1430(6) 0.065(3) Uani 1 1 d . . . . .
H12H H 0.530317 0.599758 0.104002 0.078 Uiso 1 1 calc R U . . .
H12I H 0.460771 0.648789 0.144768 0.078 Uiso 1 1 calc R U . . .
C124 C 0.5442(6) 0.5751(6) 0.1963(4) 0.0476(18) Uani 1 1 d . . . . .
H12J H 0.511785 0.592794 0.232769 0.057 Uiso 1 1 calc R U . . .
H12K H 0.524068 0.522780 0.186974 0.057 Uiso 1 1 calc R U . . .
O122 O 0.3156(16) 1.0131(12) 0.2571(7) 0.156(7) Uani 1 1 d . . . . .
C125 C 0.469(2) 1.0427(19) 0.2944(12) 0.166(9) Uani 1 1 d . . . . .
H12L H 0.535118 1.033878 0.286796 0.250 Uiso 1 1 calc R U . . .
H12M H 0.455770 1.028672 0.336306 0.250 Uiso 1 1 calc R U . . .
H12N H 0.454433 1.096278 0.288095 0.250 Uiso 1 1 calc R U . . .
C126 C 0.412(2) 0.997(2) 0.2531(14) 0.172(10) Uani 1 1 d . . . . .
H12O H 0.431914 1.006856 0.211065 0.206 Uiso 1 1 calc R U . . .
H12P H 0.423239 0.943234 0.262161 0.206 Uiso 1 1 calc R U . . .
C127 C 0.253(2) 0.971(2) 0.2212(12) 0.169(9) Uani 1 1 d . . . . .
H12Q H 0.256992 0.917446 0.232955 0.203 Uiso 1 1 calc R U . . .
H12R H 0.270026 0.975547 0.178245 0.203 Uiso 1 1 calc R U . . .
C128 C 0.155(3) 0.997(3) 0.2272(16) 0.23(2) Uani 1 1 d . . . . .
H12S H 0.114395 0.966505 0.200552 0.351 Uiso 1 1 calc R U . . .
H12T H 0.150497 1.050158 0.215606 0.351 Uiso 1 1 calc R U . . .
H12U H 0.136753 0.990730 0.269335 0.351 Uiso 1 1 calc R U . . .

loop_
_atom_site_aniso_label
_atom_site_aniso_U_11
_atom_site_aniso_U_22
_atom_site_aniso_U_33
_atom_site_aniso_U_23
_atom_site_aniso_U_13
_atom_site_aniso_U_12
U1 0.03675(13) 0.03847(12) 0.02930(12) 0.00006(11) -0.00259(9) 0.00374(11)
U2 0.03232(13) 0.06159(19) 0.03308(13) -0.01209(13) -0.00588(10) 0.00458(13)
Si1 0.0697(19) 0.0539(16) 0.080(2) -0.0172(14) -0.0408(16) 0.0106(13)
Si2 0.0463(13) 0.0417(12) 0.0394(12) 0.0070(9) -0.0014(10) 0.0062(10)
Si3 0.0582(15) 0.0427(13) 0.0461(13) 0.0055(10) 0.0052(11) 0.0044(11)
Si4 0.0620(17) 0.0559(16) 0.0655(17) -0.0241(13) -0.0164(14) 0.0119(13)
Si5 0.0374(12) 0.0676(16) 0.0366(11) -0.0007(10) -0.0080(9) -0.0064(10)
Si6 0.0313(11) 0.0523(14) 0.0596(14) 0.0036(11) -0.0023(10) -0.0016(9)
O1 0.047(3) 0.055(3) 0.048(3) -0.009(3) -0.017(2) 0.008(2)
O2 0.082(8) 0.080(7) 0.074(4) -0.030(4) -0.037(4) 0.013(6)
O3 0.077(7) 0.057(6) 0.087(6) -0.024(4) -0.033(5) 0.002(5)
O4 0.071(7) 0.055(3) 0.104(7) -0.024(5) -0.030(6) 0.006(4)
O5 0.061(6) 0.056(5) 0.100(7) -0.014(4) -0.032(4) 0.002(4)
O6 0.055(3) 0.062(3) 0.079(4) -0.013(3) -0.029(3) 0.006(3)
O21 0.052(3) 0.044(3) 0.049(3) 0.006(2) -0.008(3) 0.011(2)
O22 0.050(2) 0.060(4) 0.062(4) 0.011(3) 0.005(2) 0.004(2)
O23 0.068(4) 0.052(3) 0.068(4) -0.008(3) -0.011(3) 0.005(3)
O24 0.063(4) 0.066(4) 0.054(3) 0.024(3) 0.007(3) 0.015(3)
O41 0.060(3) 0.043(3) 0.039(2) 0.002(2) 0.002(2) 0.004(2)
O42 0.072(4) 0.058(4) 0.048(3) -0.001(2) 0.010(3) 0.008(3)
O43 0.064(3) 0.066(4) 0.065(4) -0.011(3) 0.017(3) -0.007(3)
O44 0.094(4) 0.070(5) 0.043(3) 0.008(3) 0.007(3) 0.033(4)
O61 0.058(4) 0.061(2) 0.041(3) -0.013(2) -0.004(3) 0.010(2)
O62 0.058(5) 0.053(5) 0.058(4) -0.007(5) -0.008(4) 0.007(5)
O63 0.064(6) 0.056(5) 0.059(5) -0.020(4) -0.015(4) 0.012(5)
O64 0.054(4) 0.070(7) 0.072(6) -0.025(6) -0.004(4) 0.003(4)
O65 0.075(4) 0.060(7) 0.093(8) -0.030(6) 0.006(4) 0.004(4)
O66 0.113(5) 0.065(4) 0.055(3) -0.006(3) -0.004(3) -0.032(4)
O81 0.040(3) 0.069(4) 0.034(2) -0.001(2) -0.008(2) -0.004(3)
O82 0.039(2) 0.086(4) 0.054(4) -0.002(3) -0.010(2) -0.006(2)
O83 0.053(3) 0.083(4) 0.041(3) -0.011(3) -0.009(3) -0.003(3)
O84 0.054(3) 0.076(3) 0.052(4) 0.009(3) -0.016(3) -0.009(3)
O101 0.031(2) 0.100(5) 0.050(3) -0.020(4) -0.005(2) 0.002(3)
O102 0.060(4) 0.065(4) 0.058(3) 0.002(2) 0.009(3) 0.010(3)
O103 0.056(4) 0.067(3) 0.071(4) 0.002(3) 0.002(3) -0.011(3)
O104 0.056(4) 0.084(5) 0.058(3) 0.012(3) 0.009(3) 0.022(4)
O121 0.043(2) 0.050(3) 0.038(2) -0.003(2) -0.0064(19) -0.004(2)
N1 0.041(3) 0.063(4) 0.033(3) 0.004(3) -0.002(2) -0.002(3)
N2 0.037(3) 0.062(4) 0.038(3) -0.015(3) -0.003(3) 0.001(3)
C1 0.092(9) 0.078(8) 0.079(7) -0.025(6) -0.021(6) 0.010(6)
C2 0.081(10) 0.083(15) 0.081(12) -0.027(12) -0.014(9) 0.011(9)
C3 0.120(17) 0.104(15) 0.087(9) -0.011(11) -0.011(8) 0.017(13)
C4 0.103(16) 0.088(9) 0.088(16) -0.040(9) -0.017(11) 0.002(10)
C5 0.131(17) 0.091(9) 0.111(18) -0.007(10) 0.000(14) 0.003(9)
C6 0.101(9) 0.082(9) 0.090(8) -0.023(7) -0.018(6) 0.008(7)
C7 0.102(11) 0.111(17) 0.101(18) -0.005(16) -0.002(9) 0.021(12)
C8 0.118(16) 0.132(17) 0.096(9) -0.043(13) -0.016(11) -0.006(14)
C9 0.081(8) 0.072(8) 0.109(8) -0.014(6) -0.030(6) 0.007(7)
C10 0.102(17) 0.095(18) 0.110(8) -0.022(11) -0.036(11) 0.025(15)
C11 0.080(8) 0.109(18) 0.106(16) -0.005(14) -0.021(8) 0.018(9)
C12 0.086(14) 0.076(9) 0.102(14) -0.006(7) -0.014(12) 0.011(10)
C13 0.076(8) 0.057(6) 0.114(10) -0.007(6) -0.033(7) -0.004(6)
C14 0.086(9) 0.088(15) 0.129(19) 0.016(13) -0.018(10) 0.005(10)
C15 0.099(12) 0.074(15) 0.139(16) 0.006(10) -0.060(13) -0.007(11)
C16 0.114(18) 0.061(8) 0.128(15) -0.010(11) -0.020(12) 0.003(12)
C17 0.062(4) 0.069(6) 0.097(7) -0.011(5) -0.039(4) 0.014(4)
C18 0.146(13) 0.127(11) 0.102(9) 0.021(8) -0.067(7) -0.016(10)
C19 0.062(6) 0.108(11) 0.153(10) -0.043(8) -0.013(7) 0.003(7)
C20 0.075(8) 0.093(7) 0.126(12) -0.033(7) -0.055(8) 0.007(6)
C21 0.055(4) 0.073(6) 0.077(6) 0.011(4) -0.006(3) 0.002(4)
C22 0.061(8) 0.108(8) 0.113(9) -0.028(7) -0.005(6) -0.009(7)
C23 0.062(6) 0.088(9) 0.110(9) 0.021(7) 0.010(6) -0.006(6)
C24 0.062(7) 0.104(8) 0.115(11) 0.040(7) -0.006(7) 0.015(7)
C25 0.091(6) 0.049(4) 0.056(5) -0.002(3) -0.004(4) 0.009(4)
C26 0.143(9) 0.094(9) 0.078(6) 0.020(6) 0.029(7) 0.036(7)
C27 0.081(7) 0.054(6) 0.080(7) 0.010(5) 0.002(5) 0.010(5)
C28 0.107(7) 0.052(6) 0.118(12) -0.017(6) -0.034(7) 0.008(5)
C29 0.065(5) 0.084(6) 0.051(5) 0.023(4) 0.010(3) 0.014(4)
C30 0.12(2) 0.104(11) 0.071(10) 0.001(10) 0.023(11) 0.006(12)
C31 0.068(13) 0.097(10) 0.054(15) 0.037(9) 0.019(11) 0.021(10)
C32 0.099(14) 0.086(9) 0.083(13) 0.018(8) 0.040(10) 0.016(8)
C33 0.064(5) 0.121(19) 0.091(17) 0.049(15) 0.002(8) 0.009(9)
C34 0.079(11) 0.159(19) 0.074(10) 0.062(12) 0.009(7) 0.022(11)
C35 0.077(10) 0.112(13) 0.080(11) -0.001(10) 0.029(8) -0.008(9)
C36 0.120(8) 0.074(6) 0.047(4) 0.011(4) -0.004(4) 0.029(5)
C41 0.074(5) 0.049(4) 0.069(5) -0.002(4) 0.017(4) 0.007(3)
C42 0.145(11) 0.106(9) 0.110(7) 0.042(7) 0.034(7) 0.054(7)
C43 0.093(10) 0.142(14) 0.117(9) -0.073(10) 0.009(8) 0.025(8)
C44 0.091(6) 0.087(9) 0.154(13) -0.032(8) 0.062(8) -0.010(6)
C45 0.067(5) 0.049(4) 0.061(5) 0.000(3) 0.010(3) -0.006(3)
C46 0.078(6) 0.063(6) 0.061(6) -0.005(4) 0.006(5) 0.005(5)
C47 0.066(6) 0.083(8) 0.071(5) 0.016(5) 0.011(4) 0.005(6)
C48 0.072(6) 0.072(7) 0.074(7) 0.008(5) 0.010(5) -0.015(5)
C49 0.158(16) 0.091(9) 0.062(11) 0.009(7) -0.012(11) 0.059(10)
C50 0.148(15) 0.097(11) 0.066(9) -0.001(9) -0.024(10) 0.025(11)
C51 0.145(11) 0.106(15) 0.059(11) 0.022(10) 0.016(9) 0.019(9)
C52 0.143(17) 0.076(7) 0.046(12) 0.013(6) 0.001(14) 0.021(9)
C53 0.119(8) 0.112(18) 0.082(17) 0.037(16) -0.012(8) 0.030(9)
C54 0.16(2) 0.082(15) 0.044(6) 0.009(9) -0.001(11) 0.032(14)
C61 0.116(7) 0.059(5) 0.078(6) -0.003(4) 0.030(5) -0.015(5)
C62 0.120(8) 0.072(10) 0.199(18) 0.026(10) 0.028(8) 0.008(7)
C63 0.152(13) 0.078(9) 0.087(8) 0.018(6) 0.048(9) 0.014(9)
C64 0.220(16) 0.075(7) 0.114(10) -0.016(7) 0.042(10) -0.061(10)
C65 0.079(7) 0.088(9) 0.111(10) -0.034(8) -0.005(6) 0.008(7)
C66 0.087(17) 0.095(10) 0.118(19) -0.047(10) -0.004(13) -0.007(9)
C67 0.087(15) 0.108(14) 0.109(11) -0.028(12) -0.016(9) 0.002(12)
C68 0.078(6) 0.114(16) 0.124(16) -0.040(14) -0.003(10) 0.013(11)
C69 0.051(5) 0.072(8) 0.081(9) -0.022(7) -0.004(5) 0.000(5)
C70 0.067(12) 0.102(16) 0.085(9) -0.032(9) -0.013(8) 0.019(13)
C71 0.065(10) 0.086(10) 0.124(14) -0.001(11) 0.012(11) 0.000(10)
C72 0.054(11) 0.076(8) 0.093(14) -0.028(10) 0.000(10) 0.005(7)
C73 0.081(7) 0.064(8) 0.067(7) -0.020(6) -0.002(5) 0.017(6)
C74 0.092(14) 0.066(8) 0.083(14) -0.025(8) 0.005(11) 0.016(7)
C75 0.092(13) 0.080(13) 0.068(9) -0.013(10) 0.000(7) 0.021(12)
C76 0.067(6) 0.067(11) 0.077(11) -0.024(10) 0.005(7) 0.026(7)
C77 0.072(7) 0.064(8) 0.059(5) -0.012(5) -0.005(5) 0.008(6)
C78 0.080(11) 0.076(9) 0.077(12) -0.029(9) 0.000(11) 0.002(9)
C79 0.073(8) 0.076(13) 0.055(10) -0.008(9) -0.002(6) 0.011(7)
C80 0.084(14) 0.084(11) 0.062(9) 0.002(11) 0.007(10) 0.020(10)
C81 0.040(4) 0.093(6) 0.071(5) -0.005(4) -0.012(4) 0.001(3)
C82 0.074(9) 0.136(14) 0.116(8) 0.038(9) -0.014(8) 0.017(7)
C83 0.064(7) 0.135(10) 0.105(7) -0.047(7) -0.014(6) 0.011(6)
C84 0.047(4) 0.108(8) 0.110(10) -0.009(7) 0.007(6) -0.007(6)
C85 0.065(5) 0.086(6) 0.046(4) -0.013(3) -0.011(3) -0.009(4)
C86 0.072(6) 0.088(6) 0.069(7) -0.010(5) -0.016(5) -0.014(5)
C87 0.076(6) 0.113(10) 0.054(6) -0.029(6) -0.004(4) -0.005(5)
C88 0.086(7) 0.090(7) 0.046(5) -0.013(5) -0.022(5) -0.010(5)
C89 0.050(4) 0.072(5) 0.059(4) 0.008(4) -0.008(3) -0.006(3)
C90 0.089(8) 0.087(9) 0.074(5) 0.005(6) 0.015(5) -0.005(7)
C91 0.062(7) 0.076(5) 0.089(9) 0.015(6) -0.012(6) 0.000(4)
C92 0.063(6) 0.056(6) 0.079(6) -0.005(5) -0.023(5) -0.007(5)
C101 0.051(4) 0.063(5) 0.057(3) 0.000(3) 0.006(3) 0.008(3)
C102 0.093(8) 0.070(5) 0.069(6) -0.008(5) -0.002(6) 0.004(5)
C103 0.055(5) 0.071(6) 0.068(6) 0.001(5) -0.003(5) 0.010(5)
C104 0.055(4) 0.086(7) 0.059(6) 0.003(5) 0.013(4) 0.011(4)
C105 0.049(4) 0.064(4) 0.070(4) 0.002(4) -0.009(4) -0.007(4)
C106 0.055(4) 0.077(8) 0.107(9) 0.005(7) 0.004(5) -0.011(4)
C107 0.057(5) 0.081(6) 0.088(8) 0.014(6) -0.004(6) 0.004(5)
C108 0.077(7) 0.082(8) 0.071(4) -0.002(5) -0.006(4) 0.010(7)
C109 0.051(4) 0.077(5) 0.065(5) -0.006(4) -0.005(4) 0.017(4)
C110 0.102(10) 0.076(5) 0.088(9) -0.006(6) -0.016(8) 0.013(5)
C111 0.051(5) 0.120(11) 0.115(10) 0.018(9) 0.005(6) 0.015(6)
C112 0.100(10) 0.111(11) 0.068(5) -0.014(6) -0.018(5) 0.047(9)
C121 0.053(4) 0.051(4) 0.043(4) -0.003(3) 0.003(3) -0.004(3)
C122 0.063(5) 0.054(5) 0.093(9) 0.015(5) -0.007(5) -0.001(3)
C123 0.058(5) 0.068(6) 0.068(6) 0.023(5) -0.014(5) -0.005(4)
C124 0.042(3) 0.052(4) 0.048(4) 0.003(4) -0.005(3) 0.001(3)
O122 0.202(15) 0.170(16) 0.097(10) -0.009(10) 0.015(9) 0.076(12)
C125 0.186(18) 0.19(3) 0.129(18) 0.041(17) 0.031(14) 0.062(17)
C126 0.202(15) 0.17(2) 0.14(2) 0.028(18) 0.026(12) 0.075(14)
C127 0.228(18) 0.19(2) 0.093(14) 0.009(15) 0.009(13) 0.047(16)
C128 0.225(17) 0.32(5) 0.15(3) -0.09(3) -0.025(17) 0.07(2)

loop_
_atom_type_symbol
_atom_type_description
_atom_type_scat_dispersion_real
_atom_type_scat_dispersion_imag
_atom_type_scat_source
C C 0.0181 0.0091 'International Tables Vol C Tables 4.2.6.8 and 6.1.1.4'
H H 0.0000 0.0000 'International Tables Vol C Tables 4.2.6.8 and 6.1.1.4'
N N 0.0311 0.0180 'International Tables Vol C Tables 4.2.6.8 and 6.1.1.4'
O O 0.0492 0.0322 'International Tables Vol C Tables 4.2.6.8 and 6.1.1.4'
Si Si 0.2541 0.3302 'International Tables Vol C Tables 4.2.6.8 and 6.1.1.4'
U U -4.3638 13.4090 'International Tables Vol C Tables 4.2.6.8 and 6.1.1.4'

loop_
_exptl_crystal_face_index_h
_exptl_crystal_face_index_k
_exptl_crystal_face_index_l
_exptl_crystal_face_perp_dist
-1 1 2 0.0987
0 0 1 0.1198
1 -1 -2 0.1320
0 0 -1 0.1438
1 -1 2 0.1202
1 -1 1 0.1286
1 -1 0 0.1369
-1 1 0 0.1212
-1 1 -1 0.1152
2 -2 -1 0.1394
-2 2 -1 0.1159
2 -1 2 0.1178
2 -1 0 0.1364
-2 1 -1 0.1180
-2 1 0 0.1189
-2 1 -2 0.1178
7 0 9 0.1141
5 -1 -2 0.1344
-5 0 -2 0.1148
-1 0 -1 0.1150
5 2 5 0.1073
-5 -2 -5 0.1158
5 1 -1 0.1238
-5 -2 -2 0.1169
-5 -5 -2 0.1200
5 5 2 0.1066
4 5 5 0.0867
-4 -5 -4 0.1200
5 4 -4 0.1431
-2 -5 -2 0.1214
1 4 5 0.0954
2 3 -5 0.1586
0 -1 0 0.1306
0 -5 -2 0.1217
-2 5 -3 0.1207
-3 5 3 0.1092
3 -5 0 0.1282

loop_
_geom_angle_atom_site_label_1
_geom_angle_atom_site_label_2
_geom_angle_atom_site_label_3
_geom_angle
_geom_angle_site_symmetry_1
_geom_angle_site_symmetry_3
_geom_angle_publ_flag
O1 U1 U2 115.00(19) . . ?
O1 U1 O41 101.5(3) . . ?
O1 U1 O121 84.2(2) . . ?
O1 U1 N1 93.3(3) . . ?
O1 U1 N2 152.1(3) . . ?
O21 U1 U2 113.69(19) . . ?
O21 U1 O1 104.7(3) . . ?
O21 U1 O41 102.5(3) . . ?
O21 U1 O121 158.2(2) . . ?
O21 U1 N1 91.6(3) . . ?
O21 U1 N2 97.8(3) . . ?
O41 U1 U2 117.62(18) . . ?
O41 U1 O121 94.9(2) . . ?
O41 U1 N1 156.0(3) . . ?
O41 U1 N2 89.2(3) . . ?
O121 U1 U2 45.39(12) . . ?
N1 U1 U2 38.4(2) . . ?
N1 U1 O121 67.7(3) . . ?
N1 U1 N2 69.5(3) . . ?
N2 U1 U2 38.87(18) . . ?
N2 U1 O121 69.2(2) . . ?
O61 U2 U1 113.64(19) . . ?
O61 U2 O81 103.4(3) . . ?
O61 U2 O101 103.2(4) . . ?
O61 U2 O121 83.9(2) . . ?
O61 U2 N1 149.9(2) . . ?
O61 U2 N2 93.1(3) . . ?
O81 U2 U1 117.4(2) . . ?
O81 U2 O101 101.8(3) . . ?
O81 U2 O121 161.1(2) . . ?
O81 U2 N1 102.0(3) . . ?
O81 U2 N2 93.7(3) . . ?
O101 U2 U1 115.5(2) . . ?
O101 U2 O121 93.2(2) . . ?
O101 U2 N1 87.0(3) . . ?
O101 U2 N2 154.1(3) . . ?
O121 U2 U1 44.54(15) . . ?
N1 U2 U1 38.49(17) . . ?
N1 U2 O121 67.1(2) . . ?
N1 U2 N2 69.4(3) . . ?
N2 U2 U1 38.64(18) . . ?
N2 U2 O121 68.3(2) . . ?
O1 Si1 O2 105.6(7) . . ?
O1 Si1 O5 108.4(6) . . ?
O1 Si1 O6 107.6(4) . . ?
O3 Si1 O1 122.0(7) . . ?
O3 Si1 O5 100.7(10) . . ?
O3 Si1 O6 119.9(7) . . ?
O4 Si1 O1 114.5(7) . . ?
O4 Si1 O2 101.0(10) . . ?
O4 Si1 O6 128.2(8) . . ?
O6 Si1 O2 95.2(7) . . ?
O6 Si1 O5 93.1(7) . . ?
O21 Si2 O22 112.5(4) . . ?
O21 Si2 O23 105.1(4) . . ?
O21 Si2 O24 114.1(4) . . ?
O23 Si2 O22 107.0(5) . . ?
O24 Si2 O22 105.9(4) . . ?
O24 Si2 O23 112.1(5) . . ?
O41 Si3 O42 114.1(4) . . ?
O41 Si3 O43 115.2(4) . . ?
O41 Si3 O44 102.9(4) . . ?
O42 Si3 O44 107.0(4) . . ?
O43 Si3 O42 105.0(5) . . ?
O43 Si3 O44 112.5(5) . . ?
O61 Si4 O62 103.1(7) . . ?
O61 Si4 O65 112.7(7) . . ?
O63 Si4 O61 126.5(8) . . ?
O63 Si4 O65 101.0(8) . . ?
O63 Si4 O66 115.4(7) . . ?
O64 Si4 O61 108.0(8) . . ?
O64 Si4 O62 103.0(8) . . ?
O64 Si4 O66 131.8(8) . . ?
O66 Si4 O61 106.9(4) . . ?
O66 Si4 O62 100.3(7) . . ?
O66 Si4 O65 87.2(8) . . ?
O81 Si5 O82 112.2(4) . . ?
O81 Si5 O84 112.1(4) . . ?
O82 Si5 O84 104.4(5) . . ?
O83 Si5 O81 107.7(4) . . ?
O83 Si5 O82 107.6(5) . . ?
O83 Si5 O84 112.9(5) . . ?
O101 Si6 O102 112.4(4) . . ?
O101 Si6 O103 116.2(5) . . ?
O101 Si6 O104 106.7(4) . . ?
O103 Si6 O102 101.9(5) . . ?
O104 Si6 O102 108.0(5) . . ?
O104 Si6 O103 111.3(5) . . ?
Si1 O1 U1 176.6(5) . . ?
C1 O2 Si1 133.1(17) . . ?
C6 O3 Si1 123.0(16) . . ?
C9 O4 Si1 121.8(17) . . ?
C13 O5 Si1 128.8(16) . . ?
C17 O6 Si1 136.9(9) . . ?
Si2 O21 U1 163.9(5) . . ?
C21 O22 Si2 132.2(8) . . ?
C25 O23 Si2 131.7(8) . . ?
C29 O24 Si2 135.8(7) . . ?
Si3 O41 U1 168.8(5) . . ?
C41 O42 Si3 133.6(8) . . ?
C45 O43 Si3 134.2(7) . . ?
C36 O44 Si3 133.9(8) . . ?
Si4 O61 U2 176.0(4) . . ?
C77 O62 Si4 135.6(14) . . ?
C73 O63 Si4 128.0(15) . . ?
C69 O64 Si4 134.1(13) . . ?
C65 O65 Si4 129.0(17) . . ?
C61 O66 Si4 134.6(9) . . ?
Si5 O81 U2 170.4(5) . . ?
C81 O82 Si5 133.7(9) . . ?
C85 O83 Si5 130.9(8) . . ?
C89 O84 Si5 133.8(7) . . ?
Si6 O101 U2 169.1(7) . . ?
C101 O102 Si6 131.3(8) . . ?
C105 O103 Si6 131.7(8) . . ?
C109 O104 Si6 135.1(8) . . ?
U1 O121 U2 90.06(19) . . ?
C121 O121 U1 112.3(5) . . ?
C121 O121 U2 116.4(5) . . ?
C121 O121 C124 108.7(7) . . ?
C124 O121 U1 117.3(6) . . ?
C124 O121 U2 111.5(5) . . ?
U2 N1 U1 103.1(3) . . ?
U1 N2 U2 102.5(3) . . ?
O2 C1 C2 103(2) . . ?
O2 C1 C3 109(2) . . ?
O2 C1 C4 118(2) . . ?
C3 C1 C2 107.9(18) . . ?
C4 C1 C2 108.1(18) . . ?
C4 C1 C3 110.1(18) . . ?
O3 C6 C5 114(3) . . ?
O3 C6 C7 106(3) . . ?
O3 C6 C8 97(2) . . ?
C5 C6 C7 111.6(18) . . ?
C8 C6 C5 113.9(19) . . ?
C8 C6 C7 114.2(18) . . ?
O4 C9 C10 133(3) . . ?
O4 C9 C11 106(2) . . ?
C11 C9 C10 106.0(19) . . ?
C12 C9 O4 93(2) . . ?
C12 C9 C10 107.4(19) . . ?
C12 C9 C11 109(2) . . ?
O5 C13 C14 105(2) . . ?
O5 C13 C15 99(2) . . ?
O5 C13 C16 120(2) . . ?
C14 C13 C16 108.9(17) . . ?
C15 C13 C14 112.7(18) . . ?
C15 C13 C16 110.6(17) . . ?
O6 C17 C18 104.9(14) . . ?
O6 C17 C19 106.2(12) . . ?
O6 C17 C20 111.7(11) . . ?
C18 C17 C20 109.2(14) . . ?
C19 C17 C18 114.3(17) . . ?
C19 C17 C20 110.5(15) . . ?
O22 C21 C22 110.0(11) . . ?
O22 C21 C23 105.5(12) . . ?
O22 C21 C24 106.7(12) . . ?
C22 C21 C23 111.6(14) . . ?
C22 C21 C24 113.9(15) . . ?
C23 C21 C24 108.7(13) . . ?
O23 C25 C26 109.6(12) . . ?
O23 C25 C27 113.4(10) . . ?
O23 C25 C28 106.1(12) . . ?
C26 C25 C27 108.7(13) . . ?
C26 C25 C28 110.0(15) . . ?
C28 C25 C27 109.0(12) . . ?
O24 C29 C30 97(2) . . ?
O24 C29 C31 104.9(15) . . ?
O24 C29 C32 110.8(13) . . ?
O24 C29 C33 112.4(19) . . ?
O24 C29 C34 111.7(14) . . ?
O24 C29 C35 109.3(13) . . ?
C30 C29 C31 110.4(15) . . ?
C32 C29 C35 104.2(13) . . ?
C33 C29 C30 116.1(17) . . ?
C33 C29 C31 114.1(16) . . ?
C34 C29 C32 111.4(14) . . ?
C34 C29 C35 109.2(14) . . ?
O44 C36 C49 106.8(13) . . ?
O44 C36 C50 106.5(14) . . ?
O44 C36 C51 111.6(14) . . ?
O44 C36 C52 104.5(16) . . ?
O44 C36 C53 106.1(18) . . ?
O44 C36 C54 120.5(17) . . ?
C49 C36 C50 110.7(13) . . ?
C49 C36 C51 111.6(14) . . ?
C51 C36 C50 109.5(13) . . ?
C53 C36 C52 107.1(16) . . ?
C54 C36 C52 109.1(16) . . ?
C54 C36 C53 108.9(16) . . ?
O42 C41 C42 107.9(11) . . ?
O42 C41 C43 105.6(12) . . ?
O42 C41 C44 111.1(12) . . ?
C42 C41 C43 112.5(17) . . ?
C42 C41 C44 109.2(16) . . ?
C43 C41 C44 110.4(14) . . ?
O43 C45 C46 109.4(10) . . ?
O43 C45 C47 109.6(11) . . ?
O43 C45 C48 103.2(10) . . ?
C46 C45 C47 112.2(11) . . ?
C46 C45 C48 110.7(11) . . ?
C47 C45 C48 111.4(12) . . ?
O66 C61 C62 108.0(14) . . ?
O66 C61 C63 107.3(13) . . ?
O66 C61 C64 111.8(14) . . ?
C62 C61 C63 109.9(18) . . ?
C62 C61 C64 109.5(18) . . ?
C63 C61 C64 110.3(16) . . ?
O65 C65 C66 110(2) . . ?
O65 C65 C67 110(3) . . ?
O65 C65 C68 106(2) . . ?
C67 C65 C66 110.7(18) . . ?
C67 C65 C68 111.1(18) . . ?
C68 C65 C66 108.8(18) . . ?
O64 C69 C70 107(2) . . ?
O64 C69 C71 104(2) . . ?
O64 C69 C72 112.2(18) . . ?
C70 C69 C72 109.3(16) . . ?
C71 C69 C70 112.3(16) . . ?
C71 C69 C72 111.8(16) . . ?
O63 C73 C74 104(2) . . ?
O63 C73 C75 107(2) . . ?
O63 C73 C76 110.0(19) . . ?
C74 C73 C75 111.8(18) . . ?
C76 C73 C74 111(2) . . ?
C76 C73 C75 112.7(19) . . ?
O62 C77 C78 109.1(19) . . ?
O62 C77 C79 109.3(19) . . ?
O62 C77 C80 110(2) . . ?
C78 C77 C80 110(2) . . ?
C79 C77 C78 109.3(18) . . ?
C79 C77 C80 109.0(18) . . ?
O82 C81 C82 108.9(12) . . ?
O82 C81 C83 108.4(10) . . ?
O82 C81 C84 104.2(12) . . ?
C82 C81 C84 107.0(12) . . ?
C83 C81 C82 113.9(16) . . ?
C83 C81 C84 114.0(14) . . ?
O83 C85 C86 109.4(10) . . ?
O83 C85 C87 104.0(10) . . ?
O83 C85 C88 111.8(11) . . ?
C86 C85 C87 110.9(13) . . ?
C86 C85 C88 110.5(11) . . ?
C88 C85 C87 110.1(12) . . ?
O84 C89 C90 109.8(11) . . ?
O84 C89 C91 103.4(10) . . ?
O84 C89 C92 110.8(10) . . ?
C90 C89 C91 110.7(12) . . ?
C90 C89 C92 110.9(11) . . ?
C91 C89 C92 111.0(11) . . ?
O102 C101 C102 107.2(11) . . ?
O102 C101 C103 111.1(9) . . ?
O102 C101 C104 110.4(10) . . ?
C103 C101 C102 110.1(11) . . ?
C104 C101 C102 106.1(11) . . ?
C104 C101 C103 111.6(11) . . ?
O103 C105 C106 102.1(11) . . ?
O103 C105 C107 109.9(10) . . ?
O103 C105 C108 113.1(12) . . ?
C107 C105 C106 108.8(12) . . ?
C108 C105 C106 109.9(11) . . ?
C108 C105 C107 112.5(12) . . ?
O104 C109 C110 107.4(11) . . ?
O104 C109 C111 111.1(12) . . ?
O104 C109 C112 109.4(11) . . ?
C110 C109 C111 108.4(13) . . ?
C112 C109 C110 110.8(14) . . ?
C112 C109 C111 109.7(13) . . ?
O121 C121 C122 103.8(8) . . ?
C123 C122 C121 103.7(10) . . ?
C122 C123 C124 102.6(10) . . ?
O121 C124 C123 104.4(8) . . ?
C127 O122 C126 119(2) . . ?
O122 C126 C125 113(3) . . ?
O122 C127 C128 113(3) . . ?

loop_
_geom_bond_atom_site_label_1
_geom_bond_atom_site_label_2
_geom_bond_distance
_geom_bond_site_symmetry_2
_geom_bond_publ_flag
U1 U2 3.8196(4) . ?
U1 O1 2.154(6) . ?
U1 O21 2.131(6) . ?
U1 O41 2.173(7) . ?
U1 O121 2.679(7) . ?
U1 N1 2.441(7) . ?
U1 N2 2.443(7) . ?
U2 O61 2.118(9) . ?
U2 O81 2.128(6) . ?
U2 O101 2.135(6) . ?
U2 O121 2.719(6) . ?
U2 N1 2.436(10) . ?
U2 N2 2.455(8) . ?
Si1 O1 1.605(7) . ?
Si1 O2 1.738(16) . ?
Si1 O3 1.559(14) . ?
Si1 O4 1.562(15) . ?
Si1 O5 1.748(16) . ?
Si1 O6 1.607(8) . ?
Si2 O21 1.600(7) . ?
Si2 O22 1.626(8) . ?
Si2 O23 1.624(8) . ?
Si2 O24 1.609(7) . ?
Si3 O41 1.573(7) . ?
Si3 O42 1.635(8) . ?
Si3 O43 1.601(9) . ?
Si3 O44 1.653(8) . ?
Si4 O61 1.621(9) . ?
Si4 O62 1.667(13) . ?
Si4 O63 1.584(12) . ?
Si4 O64 1.607(13) . ?
Si4 O65 1.708(15) . ?
Si4 O66 1.608(9) . ?
Si5 O81 1.612(6) . ?
Si5 O82 1.625(7) . ?
Si5 O83 1.611(9) . ?
Si5 O84 1.629(9) . ?
Si6 O101 1.610(7) . ?
Si6 O102 1.659(9) . ?
Si6 O103 1.633(9) . ?
Si6 O104 1.616(8) . ?
O2 C1 1.48(2) . ?
O3 C6 1.49(2) . ?
O4 C9 1.52(2) . ?
O5 C13 1.49(2) . ?
O6 C17 1.410(13) . ?
O22 C21 1.444(15) . ?
O23 C25 1.420(15) . ?
O24 C29 1.433(14) . ?
O42 C41 1.425(14) . ?
O43 C45 1.460(15) . ?
O44 C36 1.410(14) . ?
O62 C77 1.43(2) . ?
O63 C73 1.42(2) . ?
O64 C69 1.45(2) . ?
O65 C65 1.44(2) . ?
O66 C61 1.416(18) . ?
O82 C81 1.449(15) . ?
O83 C85 1.456(13) . ?
O84 C89 1.454(14) . ?
O102 C101 1.410(14) . ?
O103 C105 1.467(17) . ?
O104 C109 1.414(13) . ?
O121 C121 1.460(12) . ?
O121 C124 1.499(10) . ?
C1 C2 1.53(2) . ?
C1 C3 1.52(2) . ?
C1 C4 1.52(2) . ?
C5 C6 1.52(2) . ?
C6 C7 1.52(2) . ?
C6 C8 1.50(2) . ?
C9 C10 1.54(2) . ?
C9 C11 1.52(2) . ?
C9 C12 1.51(2) . ?
C13 C14 1.53(2) . ?
C13 C15 1.51(2) . ?
C13 C16 1.54(2) . ?
C17 C18 1.52(3) . ?
C17 C19 1.50(2) . ?
C17 C20 1.53(2) . ?
C21 C22 1.47(2) . ?
C21 C23 1.49(2) . ?
C21 C24 1.512(19) . ?
C25 C26 1.48(2) . ?
C25 C27 1.511(17) . ?
C25 C28 1.50(2) . ?
C29 C30 1.49(2) . ?
C29 C31 1.51(2) . ?
C29 C32 1.502(18) . ?
C29 C33 1.45(2) . ?
C29 C34 1.455(17) . ?
C29 C35 1.525(19) . ?
C36 C49 1.497(19) . ?
C36 C50 1.53(2) . ?
C36 C51 1.51(2) . ?
C36 C52 1.52(2) . ?
C36 C53 1.51(2) . ?
C36 C54 1.50(2) . ?
C41 C42 1.46(2) . ?
C41 C43 1.50(2) . ?
C41 C44 1.51(2) . ?
C45 C46 1.486(17) . ?
C45 C47 1.492(17) . ?
C45 C48 1.512(17) . ?
C61 C62 1.46(3) . ?
C61 C63 1.51(2) . ?
C61 C64 1.54(2) . ?
C65 C66 1.52(2) . ?
C65 C67 1.50(2) . ?
C65 C68 1.52(2) . ?
C69 C70 1.52(2) . ?
C69 C71 1.49(2) . ?
C69 C72 1.523(19) . ?
C73 C74 1.51(2) . ?
C73 C75 1.51(2) . ?
C73 C76 1.51(2) . ?
C77 C78 1.52(2) . ?
C77 C79 1.512(19) . ?
C77 C80 1.52(2) . ?
C81 C82 1.49(2) . ?
C81 C83 1.47(2) . ?
C81 C84 1.51(2) . ?
C85 C86 1.50(2) . ?
C85 C87 1.519(19) . ?
C85 C88 1.510(19) . ?
C89 C90 1.507(19) . ?
C89 C91 1.508(19) . ?
C89 C92 1.517(15) . ?
C101 C102 1.535(19) . ?
C101 C103 1.525(17) . ?
C101 C104 1.506(16) . ?
C105 C106 1.514(17) . ?
C105 C107 1.508(18) . ?
C105 C108 1.504(17) . ?
C109 C110 1.51(2) . ?
C109 C111 1.53(2) . ?
C109 C112 1.483(18) . ?
C121 C122 1.528(16) . ?
C122 C123 1.476(17) . ?
C123 C124 1.512(14) . ?
O122 C126 1.42(3) . ?
O122 C127 1.40(4) . ?
C125 C126 1.45(4) . ?
C127 C128 1.47(4) . ?

loop_
_geom_torsion_atom_site_label_1
_geom_torsion_atom_site_label_2
_geom_torsion_atom_site_label_3
_geom_torsion_atom_site_label_4
_geom_torsion
_geom_torsion_site_symmetry_1
_geom_torsion_site_symmetry_2
_geom_torsion_site_symmetry_3
_geom_torsion_site_symmetry_4
_geom_torsion_publ_flag
U1 O121 C121 C122 144.9(7) . . . . ?
U1 O121 C124 C123 -117.2(8) . . . . ?
U2 O121 C121 C122 -113.3(8) . . . . ?
U2 O121 C124 C123 141.1(8) . . . . ?
Si1 O2 C1 C2 -51(3) . . . . ?
Si1 O2 C1 C3 -165.7(19) . . . . ?
Si1 O2 C1 C4 68(3) . . . . ?
Si1 O3 C6 C5 -26(3) . . . . ?
Si1 O3 C6 C7 97(2) . . . . ?
Si1 O3 C6 C8 -145.6(19) . . . . ?
Si1 O4 C9 C10 -33(3) . . . . ?
Si1 O4 C9 C11 99(2) . . . . ?
Si1 O4 C9 C12 -150.4(17) . . . . ?
Si1 O5 C13 C14 -169.4(17) . . . . ?
Si1 O5 C13 C15 74(2) . . . . ?
Si1 O5 C13 C16 -46(3) . . . . ?
Si1 O6 C17 C18 -114.3(16) . . . . ?
Si1 O6 C17 C19 124.3(14) . . . . ?
Si1 O6 C17 C20 4(2) . . . . ?
Si2 O22 C21 C22 -38.6(17) . . . . ?
Si2 O22 C21 C23 -159.1(10) . . . . ?
Si2 O22 C21 C24 85.5(14) . . . . ?
Si2 O23 C25 C26 -89.6(15) . . . . ?
Si2 O23 C25 C27 32.1(18) . . . . ?
Si2 O23 C25 C28 151.7(11) . . . . ?
Si2 O24 C29 C30 -101(2) . . . . ?
Si2 O24 C29 C31 145.7(18) . . . . ?
Si2 O24 C29 C32 -54.4(19) . . . . ?
Si2 O24 C29 C33 21(2) . . . . ?
Si2 O24 C29 C34 -179.2(16) . . . . ?
Si2 O24 C29 C35 59.8(18) . . . . ?
Si3 O42 C41 C42 54.2(18) . . . . ?
Si3 O42 C41 C43 174.7(12) . . . . ?
Si3 O42 C41 C44 -65.5(16) . . . . ?
Si3 O43 C45 C46 -42.6(15) . . . . ?
Si3 O43 C45 C47 80.8(14) . . . . ?
Si3 O43 C45 C48 -160.4(10) . . . . ?
Si3 O44 C36 C49 -156.4(15) . . . . ?
Si3 O44 C36 C50 85.2(17) . . . . ?
Si3 O44 C36 C51 -34.2(19) . . . . ?
Si3 O44 C36 C52 -99.2(19) . . . . ?
Si3 O44 C36 C53 148(2) . . . . ?
Si3 O44 C36 C54 24(2) . . . . ?
Si4 O62 C77 C78 78(3) . . . . ?
Si4 O62 C77 C79 -162.2(17) . . . . ?
Si4 O62 C77 C80 -43(3) . . . . ?
Si4 O63 C73 C74 -153.7(18) . . . . ?
Si4 O63 C73 C75 88(2) . . . . ?
Si4 O63 C73 C76 -35(3) . . . . ?
Si4 O64 C69 C70 -148(2) . . . . ?
Si4 O64 C69 C71 93(2) . . . . ?
Si4 O64 C69 C72 -28(3) . . . . ?
Si4 O65 C65 C66 -87(2) . . . . ?
Si4 O65 C65 C67 35(3) . . . . ?
Si4 O65 C65 C68 155.4(18) . . . . ?
Si4 O66 C61 C62 -117.0(18) . . . . ?
Si4 O66 C61 C63 124.5(16) . . . . ?
Si4 O66 C61 C64 3(2) . . . . ?
Si5 O82 C81 C82 -78.6(15) . . . . ?
Si5 O82 C81 C83 45.8(18) . . . . ?
Si5 O82 C81 C84 167.5(9) . . . . ?
Si5 O83 C85 C86 85.3(14) . . . . ?
Si5 O83 C85 C87 -156.2(10) . . . . ?
Si5 O83 C85 C88 -37.4(16) . . . . ?
Si5 O84 C89 C90 -76.0(13) . . . . ?
Si5 O84 C89 C91 165.8(9) . . . . ?
Si5 O84 C89 C92 46.9(16) . . . . ?
Si6 O102 C101 C102 160.0(9) . . . . ?
Si6 O102 C101 C103 39.6(15) . . . . ?
Si6 O102 C101 C104 -84.8(12) . . . . ?
Si6 O103 C105 C106 -156.0(10) . . . . ?
Si6 O103 C105 C107 88.7(13) . . . . ?
Si6 O103 C105 C108 -37.9(14) . . . . ?
Si6 O104 C109 C110 80.7(17) . . . . ?
Si6 O104 C109 C111 -37.6(19) . . . . ?
Si6 O104 C109 C112 -158.9(13) . . . . ?
O1 Si1 O2 C1 81(2) . . . . ?
O1 Si1 O3 C6 -53(2) . . . . ?
O1 Si1 O4 C9 60.4(19) . . . . ?
O1 Si1 O5 C13 -80.4(19) . . . . ?
O1 Si1 O6 C17 179.6(14) . . . . ?
O2 Si1 O4 C9 173.2(17) . . . . ?
O2 Si1 O6 C17 71.4(16) . . . . ?
O3 Si1 O5 C13 48.8(19) . . . . ?
O3 Si1 O6 C17 34.2(18) . . . . ?
O4 Si1 O2 C1 -38(2) . . . . ?
O4 Si1 O6 C17 -36.9(19) . . . . ?
O5 Si1 O3 C6 -172.3(18) . . . . ?
O5 Si1 O6 C17 -70.1(15) . . . . ?
O6 Si1 O2 C1 -169(2) . . . . ?
O6 Si1 O3 C6 87.8(19) . . . . ?
O6 Si1 O4 C9 -81.1(19) . . . . ?
O6 Si1 O5 C13 170.0(18) . . . . ?
O21 Si2 O22 C21 84.3(11) . . . . ?
O21 Si2 O23 C25 166.4(11) . . . . ?
O21 Si2 O24 C29 48.3(13) . . . . ?
O22 Si2 O21 U1 55.7(18) . . . . ?
O22 Si2 O23 C25 46.5(12) . . . . ?
O22 Si2 O24 C29 172.7(12) . . . . ?
O23 Si2 O21 U1 -60.4(18) . . . . ?
O23 Si2 O22 C21 -160.8(10) . . . . ?
O23 Si2 O24 C29 -70.9(13) . . . . ?
O24 Si2 O21 U1 176.4(16) . . . . ?
O24 Si2 O22 C21 -41.0(11) . . . . ?
O24 Si2 O23 C25 -69.2(12) . . . . ?
O41 Si3 O42 C41 -83.8(11) . . . . ?
O41 Si3 O43 C45 -40.9(13) . . . . ?
O41 Si3 O44 C36 -162.0(12) . . . . ?
O42 Si3 O41 U1 -91(2) . . . . ?
O42 Si3 O43 C45 -167.3(11) . . . . ?
O42 Si3 O44 C36 -41.4(14) . . . . ?
O43 Si3 O41 U1 147(2) . . . . ?
O43 Si3 O42 C41 43.3(11) . . . . ?
O43 Si3 O44 C36 73.3(14) . . . . ?
O44 Si3 O41 U1 24(2) . . . . ?
O44 Si3 O42 C41 163.0(10) . . . . ?
O44 Si3 O43 C45 76.7(12) . . . . ?
O61 Si4 O62 C77 83(2) . . . . ?
O61 Si4 O63 C73 -39(2) . . . . ?
O61 Si4 O64 C69 62(2) . . . . ?
O61 Si4 O65 C65 -91.8(19) . . . . ?
O61 Si4 O66 C61 174.7(15) . . . . ?
O62 Si4 O64 C69 171(2) . . . . ?
O62 Si4 O66 C61 67.5(17) . . . . ?
O63 Si4 O65 C65 46(2) . . . . ?
O63 Si4 O66 C61 28.5(18) . . . . ?
O64 Si4 O62 C77 -29(2) . . . . ?
O64 Si4 O66 C61 -51(2) . . . . ?
O65 Si4 O63 C73 -168.2(19) . . . . ?
O65 Si4 O66 C61 -72.4(16) . . . . ?
O66 Si4 O62 C77 -167(2) . . . . ?
O66 Si4 O63 C73 100(2) . . . . ?
O66 Si4 O64 C69 -72(3) . . . . ?
O66 Si4 O65 C65 161(2) . . . . ?
O81 Si5 O82 C81 -81.1(11) . . . . ?
O81 Si5 O83 C85 -161.6(10) . . . . ?
O81 Si5 O84 C89 -54.5(12) . . . . ?
O82 Si5 O83 C85 -40.5(12) . . . . ?
O82 Si5 O84 C89 -176.1(10) . . . . ?
O83 Si5 O82 C81 160.6(10) . . . . ?
O83 Si5 O84 C89 67.4(11) . . . . ?
O84 Si5 O82 C81 40.4(11) . . . . ?
O84 Si5 O83 C85 74.2(11) . . . . ?
O101 Si6 O102 C101 -84.6(11) . . . . ?
O101 Si6 O103 C105 -48.1(11) . . . . ?
O101 Si6 O104 C109 -161.6(13) . . . . ?
O102 Si6 O101 U2 -82(2) . . . . ?
O102 Si6 O103 C105 -170.7(10) . . . . ?
O102 Si6 O104 C109 -40.5(14) . . . . ?
O103 Si6 O101 U2 161(2) . . . . ?
O103 Si6 O102 C101 40.6(11) . . . . ?
O103 Si6 O104 C109 70.6(14) . . . . ?
O104 Si6 O101 U2 36(3) . . . . ?
O104 Si6 O102 C101 158.0(10) . . . . ?
O104 Si6 O103 C105 74.3(11) . . . . ?
O121 C121 C122 C123 -34.2(13) . . . . ?
C121 O121 C124 C123 11.5(11) . . . . ?
C121 C122 C123 C124 41.2(14) . . . . ?
C122 C123 C124 O121 -32.6(13) . . . . ?
C124 O121 C121 C122 13.5(11) . . . . ?
C126 O122 C127 C128 -176(3) . . . . ?
C127 O122 C126 C125 -178(3) . . . . ?

loop_
_twin_individual_id
_twin_individual_mass_fraction_refined
1 0.962(6)
2 0.038(6)

loop_
_exptl_oxdiff_crystal_face_indexfrac_h
_exptl_oxdiff_crystal_face_indexfrac_k
_exptl_oxdiff_crystal_face_indexfrac_l
_exptl_oxdiff_crystal_face_x
_exptl_oxdiff_crystal_face_y
_exptl_oxdiff_crystal_face_z
-1.0000 1.0000 2.0001 -0.0845 0.0528 0.1669
0.0000 -0.0000 1.0000 0.0155 -0.0082 0.0677
1.0000 -1.0000 -2.0001 0.0845 -0.0528 -0.1669
-0.0000 0.0000 -1.0000 -0.0155 0.0082 -0.0677
1.0000 -1.0000 1.9999 0.1465 -0.0856 0.1038
1.0000 -1.0000 0.9999 0.1310 -0.0774 0.0361
1.0000 -1.0000 -0.0001 0.1155 -0.0692 -0.0316
-1.0000 1.0000 0.0001 -0.1155 0.0692 0.0316
-1.0000 1.0000 -0.9999 -0.1310 0.0774 -0.0361
2.0000 -2.0001 -1.0002 0.2155 -0.1302 -0.1308
-2.0000 2.0001 -0.9998 -0.2464 0.1466 -0.0045
2.0000 -1.0001 1.9997 0.2510 -0.0694 0.0851
2.0000 -1.0001 -0.0002 0.2200 -0.0530 -0.0503
-2.0000 1.0001 -0.9998 -0.2355 0.0612 -0.0174
-2.0000 1.0001 0.0002 -0.2200 0.0530 0.0503
-2.0000 1.0001 -1.9997 -0.2510 0.0694 -0.0851
6.8758 0.3815 9.3269 0.8590 0.0676 0.5075
5.0000 -1.0001 -2.0005 0.5026 0.0121 -0.2419
-5.0001 0.0002 -1.9994 -0.5536 -0.0647 -0.0417
-1.0000 0.0000 -0.9999 -0.1200 -0.0080 -0.0490
5.0001 1.9998 4.9993 0.5782 0.2109 0.2705
-5.0001 -1.9998 -4.9993 -0.5782 -0.2109 -0.2705
5.0000 0.9999 -1.0006 0.4962 0.1747 -0.1485
-5.0001 -1.9999 -1.9994 -0.5317 -0.2355 -0.0674
-5.0001 -4.9999 -1.9993 -0.4988 -0.4917 -0.1060
5.0001 4.9999 1.9993 0.4988 0.4917 0.1060
4.0002 4.9999 4.9994 0.4408 0.4508 0.3278
-4.0002 -4.9999 -3.9994 -0.4253 -0.4591 -0.2601
5.0000 3.9999 -4.0006 0.4168 0.4555 -0.3130
-2.0001 -5.0000 -1.9996 -0.1853 -0.4430 -0.1622
1.0001 4.0000 4.9997 0.1382 0.3168 0.3711
2.0000 3.0000 -5.0002 0.0987 0.3297 -0.3373
-0.0000 -1.0000 0.0000 0.0110 -0.0854 -0.0128
-0.0001 -5.0000 -1.9999 0.0238 -0.4106 -0.1996
-2.0000 5.0001 -2.9998 -0.3103 0.4192 -0.1014
-2.9999 5.0001 3.0002 -0.3218 0.3537 0.3235
2.9999 -5.0001 -0.0003 0.3683 -0.3783 -0.1204
